data_7703848
loop_
_publ_author_name
'Tsurui, Makoto'
'Kitagawa, Yuichi'
'Fushimi, Koji'
'Gon, Masayuki'
'Tanaka, Kazuo'
'Hasegawa, Yasuchika'

_publ_section_title
;
 Electronic strain effect on Eu(iii) complexes for enhanced circularly
 polarized luminescence.
;
_journal_issue 16
_journal_name_full 'Dalton transactions (Cambridge, England : 2003)'
_journal_page_first 5352
_journal_page_last 5361
_journal_paper_doi 10.1039/d0dt00699h
_journal_volume 49
_journal_year 2020
_chemical_absolute_configuration ad
_chemical_formula_moiety '0.5(C33 H31 Eu F18 N2 O8 P2), 0.5(C33 H31 Eu F17.6 N2 O8 P2), 0.2(F)'
_chemical_formula_sum 'C33 H31 Eu F18 N2 O8 P2'
_chemical_formula_weight 1139.50
_space_group_crystal_system monoclinic
_space_group_IT_number 4
_space_group_name_Hall 'P 2yb'
_space_group_name_H-M_alt 'P 1 21 1'
_atom_sites_solution_hydrogens geom
_atom_sites_solution_primary dual
_audit_creation_date 2019-06-06
_audit_creation_method
;
Olex2 1.2
(compiled 2018.05.29 svn.r3508 for OlexSys, GUI svn.r5506)
;
_audit_update_record
;
2020-01-28 deposited with the CCDC.	2020-03-24 downloaded from the CCDC.
;
_cell_angle_alpha 90
_cell_angle_beta 93.5450(10)
_cell_angle_gamma 90
_cell_formula_units_Z 4
_cell_length_a 11.6631(2)
_cell_length_b 19.2898(2)
_cell_length_c 20.1981(2)
_cell_measurement_reflns_used 41918
_cell_measurement_temperature 123.15
_cell_measurement_theta_max 31.1990
_cell_measurement_theta_min 2.0300
_cell_volume 4535.45(10)
_computing_cell_refinement 'CrysAlisPro 1.171.40.45a (Rigaku OD, 2019)'
_computing_data_collection 'CrysAlisPro 1.171.40.45a (Rigaku OD, 2019)'
_computing_data_reduction 'CrysAlisPro 1.171.40.45a (Rigaku OD, 2019)'
_computing_molecular_graphics 'Olex2 (Dolomanov et al., 2009)'
_computing_publication_material 'Olex2 (Dolomanov et al., 2009)'
_computing_structure_refinement 'ShelXL (Sheldrick, 2015)'
_computing_structure_solution 'ShelXT (Sheldrick, 2015)'
_diffrn_ambient_temperature 123.15
_diffrn_detector 'Rigaku HyPix-6000 area detector'
_diffrn_detector_area_resol_mean 10.0
_diffrn_detector_type 'HPC area detector'
_diffrn_measured_fraction_theta_full 1.000
_diffrn_measured_fraction_theta_max 0.854
_diffrn_measurement_details
;
List of Runs (angles in degrees, time in seconds):

  # Type    Start    End  Width  t~exp~   \w     \q     \k     \f   Frames
#--------------------------------------------------------------------------
  1  \w    -21.00  66.00   0.50   11.40    --   -5.96  56.00   6.00  174
  2  \w    -22.00   4.00   0.50   11.40    --   -5.96 -56.00-136.00   52
  3  \w    -18.00  38.00   0.50   11.40    --    4.56 -99.00-150.00  112
  4  \w    -18.00   7.00   0.50   11.40    --   -5.96 -37.00-180.00   50
  5  \w    -15.00  63.00   0.50   11.40    --   -5.96  37.00-180.00  156
  6  \w    -18.00  25.00   0.50   11.40    --   -5.96 -99.00  30.00   86
  7  \w    -18.00  19.00   0.50   11.40    --   -5.96 -99.00  60.00   74
  8  \w    -16.00   9.00   0.50   11.40    --   -5.96 -99.00 120.00   50
  9  \w    -10.00  28.00   0.50   11.40    --   -5.96 -99.00 150.00   76
 10  \w    -80.00   6.00   0.50   11.40    --   -5.96 -19.00-150.00  172
 11  \w    -56.00 -27.00   0.50   11.40    --   -5.96 -37.00-180.00   58
;
_diffrn_measurement_device 'four-circle diffractometer'
_diffrn_measurement_device_type 'Rigaku XtaLAB Synergy-DW'
_diffrn_measurement_method '\w scans'
_diffrn_orient_matrix_type 'CrysAlisPro convention (1999,Acta A55,543-557)'
_diffrn_orient_matrix_UB_11 -0.0525556000
_diffrn_orient_matrix_UB_12 0.0104330000
_diffrn_orient_matrix_UB_13 0.0128281000
_diffrn_orient_matrix_UB_21 -0.0304563000
_diffrn_orient_matrix_UB_22 -0.0223365000
_diffrn_orient_matrix_UB_23 -0.0227733000
_diffrn_orient_matrix_UB_31 0.0048241000
_diffrn_orient_matrix_UB_32 -0.0272804000
_diffrn_orient_matrix_UB_33 0.0235543000
_diffrn_radiation_monochromator 'multi-layer mirror optics'
_diffrn_radiation_probe x-ray
_diffrn_radiation_type MoK\a
_diffrn_radiation_wavelength 0.71073
_diffrn_reflns_av_R_equivalents 0.0468
_diffrn_reflns_av_unetI/netI 0.0451
_diffrn_reflns_Laue_measured_fraction_full 1.000
_diffrn_reflns_Laue_measured_fraction_max 0.854
_diffrn_reflns_limit_h_max 16
_diffrn_reflns_limit_h_min -14
_diffrn_reflns_limit_k_max 26
_diffrn_reflns_limit_k_min -27
_diffrn_reflns_limit_l_max 25
_diffrn_reflns_limit_l_min -28
_diffrn_reflns_number 85714
_diffrn_reflns_point_group_measured_fraction_full 1.000
_diffrn_reflns_point_group_measured_fraction_max 0.808
_diffrn_reflns_theta_full 25.242
_diffrn_reflns_theta_max 31.034
_diffrn_reflns_theta_min 2.020
_diffrn_source 'rotating anode X-ray generator'
_diffrn_source_type PhotonJet-DW
_exptl_absorpt_coefficient_mu 1.574
_exptl_absorpt_correction_T_max 1.00000
_exptl_absorpt_correction_T_min 0.52207
_exptl_absorpt_correction_type multi-scan
_exptl_absorpt_process_details
;
CrysAlisPro 1.171.40.45a (Rigaku Oxford Diffraction, 2019)
Empirical absorption correction using spherical harmonics,
 implemented in SCALE3 ABSPACK scaling algorithm.
;
_exptl_crystal_colour yellow
_exptl_crystal_colour_primary yellow
_exptl_crystal_density_diffrn 1.669
_exptl_crystal_description prism
_exptl_crystal_F_000 2248
_exptl_crystal_size_max 0.144
_exptl_crystal_size_mid 0.115
_exptl_crystal_size_min 0.076
_refine_diff_density_max 1.910
_refine_diff_density_min -0.941
_refine_diff_density_rms 0.096
_refine_ls_abs_structure_details
;
 Flack x determined using 8258 quotients [(I+)-(I-)]/[(I+)+(I-)]
 (Parsons, Flack and Wagner, Acta Cryst. B69 (2013) 249-259).
;
_refine_ls_abs_structure_Flack 0.000(4)
_refine_ls_extinction_method none
_refine_ls_goodness_of_fit_ref 1.053
_refine_ls_hydrogen_treatment constr
_refine_ls_matrix_type full
_refine_ls_number_parameters 1617
_refine_ls_number_reflns 23396
_refine_ls_number_restraints 1385
_refine_ls_restrained_S_all 1.083
_refine_ls_R_factor_all 0.0548
_refine_ls_R_factor_gt 0.0439
_refine_ls_shift/su_max 0.003
_refine_ls_shift/su_mean 0.000
_refine_ls_structure_factor_coef Fsqd
_refine_ls_weighting_details 'w=1/[\s^2^(Fo^2^)+(0.0672P)^2^+2.7442P] where P=(Fo^2^+2Fc^2^)/3'
_refine_ls_weighting_scheme calc
_refine_ls_wR_factor_gt 0.1127
_refine_ls_wR_factor_ref 0.1177
_reflns_Friedel_coverage 0.843
_reflns_Friedel_fraction_full 1.000
_reflns_Friedel_fraction_max 0.759
_reflns_number_gt 19932
_reflns_number_total 23396
_reflns_threshold_expression 'I > 2\s(I)'
_cod_data_source_file d0dt00699h2.cif
_cod_data_source_block EuhfaRR-B2QPO
_cod_depositor_comments 'Adding full bibliography for 7703848--7703853.cif.'
_cod_database_code 7703848
_shelx_shelxl_version_number 2018/3
_chemical_oxdiff_formula 'C33 H31 Eu F18 N2 O8 P2'
_shelx_space_group_comment
;
The symmetry employed for this shelxl refinement is uniquely defined
by the following loop, which should always be used as a source of
symmetry information in preference to the above space-group names.
They are only intended as comments.
;
_reflns_odcompleteness_completeness 99.95
_reflns_odcompleteness_iscentric 1
_reflns_odcompleteness_theta 26.32
_olex2_refinement_description
;
1. Fixed Uiso
 At 1.2 times of:
  All C(H) groups
 At 1.5 times of:
  All C(H,H,H) groups
2. Restrained distances
 F19-C55 = F21-C55 = F20-C55 = F22-C56 = F24-C56 = F23-C56 = F30-C61 = F29-C61
 = F28-C61 = F27-C60 = F25-C60 = F26-C60 = F35-C66 = F36-C66 = F34-C66 = F31-
 C65 = F33-C65 = F32-C65
 1.32 with sigma of 0.01
 C55-C52 = C56-C54 = C60-C57 = C61-C59 = C66-C64 = C65-C62
 1.56 with sigma of 0.01
 C1AA-C0AA = C2AA-C1AA = C8AA-C7AA = C7AA-C6AA = C5AA-C4AA = C4AA-C3AA
 1.37 with sigma of 0.01
 C8AA-C1A = C1E-C0AA = C2AA-C1F = C5AA-C1C = C3AA-C1B = C6AA-C1D
 1.56 with sigma of 0.01
 O16A-Eu2
 2.38 with sigma of 0.02
 O11-Eu2
 2.38 with sigma of 0.01
 O15-Eu2
 2.38 with sigma of 0.01
 Eu2-O12
 2.38 with sigma of 0.01
 O11-C52 = O12-C54 = O14-C59 = O13-C57 = O15-C64 = O16-C62
 1.24 with sigma of 0.01
 Eu2-O13
 2.38 with sigma of 0.01
 O15A-Eu2
 2.38 with sigma of 0.01
 O13A-Eu2
 2.38 with sigma of 0.01
 O14A-Eu2
 2.38 with sigma of 0.01
 P3-C46 \\sim P3-C46A
 with sigma of 0.02
 P3-C42 \\sim P3-C42A
 with sigma of 0.02
 C45-C42 \\sim C45A-C42A
 with sigma of 0.02
 C42-C43 \\sim C42A-C43A
 with sigma of 0.02
 P3-C45 \\sim P3-C45A
 with sigma of 0.04
 P3-C43 \\sim P3-C43A
 with sigma of 0.04
 C45-C43 \\sim C45A-C43A
 with sigma of 0.04
 P4-C47 \\sim P4-C47A
 with sigma of 0.02
 P4-C51 \\sim P4-C51A
 with sigma of 0.02
 C47-C49 \\sim C47A-C49A
 with sigma of 0.02
 C47-C50 \\sim C47A-C50A
 with sigma of 0.02
 C47-C48 \\sim C47A-C48A
 with sigma of 0.02
 P4-C49 \\sim P4-C49A
 with sigma of 0.04
 P4-C50 \\sim P4-C50A
 with sigma of 0.04
 P4-C48 \\sim P4-C48A
 with sigma of 0.04
 C49-C50 \\sim C49A-C50A
 with sigma of 0.04
 C49-C48 \\sim C49A-C48A
 with sigma of 0.04
 C50-C48 \\sim C50A-C48A
 with sigma of 0.04
 C44-C42 \\sim C44A-C42A
 with sigma of 0.02
 P3-C44 \\sim P3-C44A
 with sigma of 0.04
 C44-C45 \\sim C44A-C45A
 with sigma of 0.04
 C44-C43 \\sim C44A-C43A
 with sigma of 0.04
3. Uiso/Uaniso restraints and constraints
C51 \\sim P4 \\sim C47 \\sim C49 \\sim C50 \\sim C48: within 2A with sigma of
0.01 and sigma for terminal atoms of 0.01
C51A \\sim P4 \\sim C47A \\sim C48A \\sim C50A \\sim C49A: within 2A with sigma
of 0.01 and sigma for terminal atoms of 0.01
C2AA \\sim C1AA \\sim C0AA \\sim C1E \\sim F1M \\sim F1N \\sim F1O \\sim C1F
\\sim F1P \\sim F1R \\sim F1Q \\sim O16A \\sim O11A: within 2A with sigma of
0.01 and sigma for terminal atoms of 0.01
C46A \\sim P3 \\sim C42A \\sim C45A \\sim C44A \\sim C43A: within 2A with sigma
of 0.01 and sigma for terminal atoms of 0.01
C46 \\sim P3 \\sim C42 \\sim C45 \\sim C44 \\sim C43: within 2A with sigma of
0.01 and sigma for terminal atoms of 0.01
C38 \\sim C37 \\sim C36 \\sim C41 \\sim C40 \\sim C39: within 2A with sigma of
0.01 and sigma for terminal atoms of 0.01
O16 \\sim C62 \\sim O15 \\sim C66 \\sim F35 \\sim F36 \\sim C64 \\sim F34 \\sim
C63 \\sim F33 \\sim F31 \\sim C65 \\sim F32: within 2A with sigma of 0.01 and
sigma for terminal atoms of 0.01
O12 \\sim O11 \\sim C55 \\sim F23 \\sim F20 \\sim C53 \\sim F21 \\sim C54 \\sim
F22 \\sim C52 \\sim F19 \\sim C56 \\sim F24: within 2A with sigma of 0.01 and
sigma for terminal atoms of 0.01
O14 \\sim F30 \\sim O13 \\sim F26 \\sim F29 \\sim C61 \\sim F27 \\sim F28 \\sim
C58 \\sim C57 \\sim C59 \\sim F25 \\sim C60: within 2A with sigma of 0.01 and
sigma for terminal atoms of 0.01
F1G \\sim C1C \\sim F1I \\sim F1H \\sim C5AA \\sim O12A \\sim C4AA \\sim C3AA
\\sim O13A \\sim C1B \\sim F1E \\sim F1D \\sim F1F: within 2A with sigma of
0.01 and sigma for terminal atoms of 0.01
O15A \\sim C6AA \\sim C1D \\sim F1L \\sim F1K \\sim F1J \\sim C7AA \\sim C8AA
\\sim O14A \\sim C1A \\sim F1B \\sim F1A \\sim F1C: within 2A with sigma of
0.01 and sigma for terminal atoms of 0.01
4. Rigid body (RIGU) restrains
 C48, C47, C49, C50, P4, C51
 with sigma for 1-2 distances of 0.004 and sigma for 1-3 distances of 0.004
 C51A, P4, C47A, C48A, C49A, C50A
 with sigma for 1-2 distances of 0.004 and sigma for 1-3 distances of 0.004
 C2AA, C1AA, C0AA, C1E, F1M, F1N, F1O, C1F, F1P, F1Q, F1R, O11A, O16A
 with sigma for 1-2 distances of 0.004 and sigma for 1-3 distances of 0.004
 C46A, P3, C42A, C45A, C44A, C43A
 with sigma for 1-2 distances of 0.004 and sigma for 1-3 distances of 0.004
 C46, P3, C44, C42, C45, C43
 with sigma for 1-2 distances of 0.004 and sigma for 1-3 distances of 0.004
 O15, O16, F34, C64, C66, F35, F36, F33, F31, C65, C63, F32, C62
 with sigma for 1-2 distances of 0.004 and sigma for 1-3 distances of 0.004
 O12, O11, C55, F23, F20, C53, F21, C54, F22, C52, F19, C56, F24
 with sigma for 1-2 distances of 0.004 and sigma for 1-3 distances of 0.004
 O14, F30, O13, F26, F29, C61, F28, C58, C57, C59, F25, C60, F27
 with sigma for 1-2 distances of 0.004 and sigma for 1-3 distances of 0.004
 O12A, C5AA, C4AA, C3AA, O13A, F1G, F1I, C1C, F1H, F1F, C1B, F1E, F1D
 with sigma for 1-2 distances of 0.004 and sigma for 1-3 distances of 0.004
 C8AA, C7AA, C6AA, C1A, F1B, C1D, F1J, F1K, O15A, F1L, F1A, F1C, O14A
 with sigma for 1-2 distances of 0.004 and sigma for 1-3 distances of 0.004
5. Others
 Sof(C2AA)=Sof(C1AA)=Sof(H1AA)=Sof(C0AA)=Sof(C5AA)=Sof(C3AA)=Sof(C4AA)=
 Sof(H4AA)=Sof(C8AA)=Sof(C7AA)=Sof(H7AA)=Sof(C6AA)=Sof(C1A)=Sof(F1A)=Sof(F1B)=
 Sof(F1C)=Sof(C1B)=Sof(F1D)=Sof(F1E)=Sof(F1F)=Sof(C1C)=Sof(F1G)=Sof(F1H)=
 Sof(F1I)=Sof(O12A)=Sof(C1D)=Sof(F1J)=Sof(F1K)=Sof(F1L)=Sof(C1E)=Sof(F1M)=
 Sof(F1N)=Sof(F1O)=Sof(C45A)=Sof(H45D)=Sof(H45E)=Sof(H45F)=Sof(C42A)=Sof(C43A)=
 Sof(H43D)=Sof(H43E)=Sof(H43F)=Sof(C44A)=Sof(H44D)=Sof(H44E)=Sof(H44F)=
 Sof(C46A)=Sof(H46D)=Sof(H46E)=Sof(H46F)=Sof(C1F)=Sof(F1P)=Sof(F1Q)=Sof(F1R)=
 Sof(C50A)=Sof(H50D)=Sof(H50E)=Sof(H50F)=Sof(C48A)=Sof(H48D)=Sof(H48E)=
 Sof(H48F)=Sof(C47A)=Sof(C49A)=Sof(H49D)=Sof(H49E)=Sof(H49F)=Sof(C51A)=
 Sof(H51D)=Sof(H51E)=Sof(H51F)=Sof(O13A)=Sof(O14A)=Sof(O15A)=Sof(O11A)=
 Sof(O16A)=1-FVAR(1)
 Sof(O16)=Sof(O14)=Sof(F30)=Sof(O15)=Sof(O13)=Sof(O12)=Sof(F26)=Sof(O11)=
 Sof(F29)=Sof(C61)=Sof(F33)=Sof(C55)=Sof(C64)=Sof(F27)=Sof(F23)=Sof(F31)=
 Sof(C66)=Sof(F20)=Sof(F28)=Sof(C65)=Sof(C47)=Sof(C53)=Sof(H53)=Sof(F21)=
 Sof(C58)=Sof(H58)=Sof(C54)=Sof(F22)=Sof(C63)=Sof(H63)=Sof(F32)=Sof(F34)=
 Sof(C52)=Sof(C57)=Sof(C59)=Sof(C62)=Sof(F25)=Sof(C49)=Sof(H49A)=Sof(H49B)=
 Sof(H49C)=Sof(C50)=Sof(H50A)=Sof(H50B)=Sof(H50C)=Sof(F19)=Sof(C60)=Sof(C48)=
 Sof(H48A)=Sof(H48B)=Sof(H48C)=Sof(C44)=Sof(H44A)=Sof(H44B)=Sof(H44C)=Sof(C56)=
 Sof(F24)=Sof(C51)=Sof(H51A)=Sof(H51B)=Sof(H51C)=Sof(C46)=Sof(H46A)=Sof(H46B)=
 Sof(H46C)=Sof(F35)=Sof(F36)=Sof(C45)=Sof(H45A)=Sof(H45B)=Sof(H45C)=Sof(C42)=
 Sof(C43)=Sof(H43A)=Sof(H43B)=Sof(H43C)=FVAR(1)
6.a Me refined with riding coordinates:
 C44(H44A,H44B,H44C), C44A(H44D,H44E,H44F)
6.b Aromatic/amide H refined with riding coordinates:
 C37(H37), C5(H5), C4(H4), C6(H6), C7(H7), C38(H38), C25(H25), C30(H30),
 C20(H20), C53(H53), C58(H58), C63(H63), C39(H39), C40(H40), C1AA(H1AA),
 C4AA(H4AA), C7AA(H7AA)
6.c Idealised Me refined as rotating group:
 C12(H12A,H12B,H12C), C11(H11A,H11B,H11C), C13(H13A,H13B,H13C), C18(H18A,H18B,
 H18C), C16(H16A,H16B,H16C), C15(H15A,H15B,H15C), C17(H17A,H17B,H17C), C10(H10A,
 H10B,H10C), C49(H49A,H49B,H49C), C50(H50A,H50B,H50C), C48(H48A,H48B,H48C),
 C51(H51A,H51B,H51C), C46(H46A,H46B,H46C), C45(H45A,H45B,H45C), C43(H43A,H43B,
 H43C), C45A(H45D,H45E,H45F), C43A(H43D,H43E,H43F), C46A(H46D,H46E,H46F),
 C50A(H50D,H50E,H50F), C48A(H48D,H48E,H48F), C49A(H49D,H49E,H49F), C51A(H51D,
 H51E,H51F)
;
_olex2_submission_special_instructions 'No special instructions were received'
_oxdiff_exptl_absorpt_empirical_details
;
Empirical correction (ABSPACK) includes:
- Absorption correction using spherical harmonics
- Frame scaling
;
_oxdiff_exptl_absorpt_empirical_full_max 2.511
_oxdiff_exptl_absorpt_empirical_full_min 0.374

loop_
_space_group_symop_operation_xyz
'x, y, z'
'-x, y+1/2, -z'

loop_
_atom_site_label
_atom_site_type_symbol
_atom_site_fract_x
_atom_site_fract_y
_atom_site_fract_z
_atom_site_U_iso_or_equiv
_atom_site_adp_type
_atom_site_occupancy
_atom_site_site_symmetry_order
_atom_site_calc_flag
_atom_site_refinement_flags_posn
_atom_site_refinement_flags_adp
_atom_site_refinement_flags_occupancy
_atom_site_disorder_assembly
_atom_site_disorder_group
Eu1 Eu 0.87725(3) 0.26331(2) 0.65105(2) 0.03124(8) Uani 1 1 d . . . . .
Eu2 Eu 0.62642(3) 0.73905(2) 0.84274(2) 0.04188(11) Uani 1 1 d D . . . .
P1 P 1.02594(13) 0.41417(8) 0.59889(8) 0.0290(3) Uani 1 1 d . . . . .
P2 P 0.77641(14) 0.35147(9) 0.49483(9) 0.0350(3) Uani 1 1 d . . . . .
P4 P 0.4112(2) 0.61804(10) 0.91176(9) 0.0467(4) Uani 1 1 d D U . . .
P3 P 0.7258(3) 0.6146(2) 0.97588(16) 0.0876(10) Uani 1 1 d D U . . .
O1 O 1.0152(4) 0.3374(3) 0.6134(2) 0.0330(10) Uani 1 1 d . . . . .
O7 O 0.9356(5) 0.3314(3) 0.7477(2) 0.0477(14) Uani 1 1 d . . . . .
O16 O 0.7842(10) 0.8127(7) 0.8774(6) 0.038(2) Uani 0.602(5) 1 d D U P A 1
N1 N 1.0646(5) 0.4753(3) 0.4845(3) 0.0338(11) Uani 1 1 d . . . . .
O8 O 0.8314(5) 0.1980(3) 0.7482(2) 0.0392(12) Uani 1 1 d . . . . .
O14 O 0.6750(15) 0.8047(8) 0.7468(6) 0.032(3) Uani 0.602(5) 1 d D U P A 1
F6 F 1.1819(5) 0.1138(4) 0.7648(3) 0.0786(19) Uani 1 1 d . . . . .
F8 F 0.5179(6) 0.4004(3) 0.7052(4) 0.0817(18) Uani 1 1 d . . . . .
O3 O 0.9499(4) 0.2029(3) 0.5586(2) 0.0376(11) Uani 1 1 d . . . . .
F30 F 0.6829(11) 0.9090(7) 0.6510(8) 0.064(3) Uani 0.602(5) 1 d D U P A 1
O5 O 0.7083(5) 0.3123(3) 0.6934(3) 0.0465(13) Uani 1 1 d . . . . .
O2 O 0.7890(4) 0.3318(3) 0.5664(3) 0.0418(12) Uani 1 1 d . . . . .
O4 O 1.0444(5) 0.1986(3) 0.6898(3) 0.0421(12) Uani 1 1 d . . . . .
O15 O 0.7956(10) 0.6868(9) 0.8009(12) 0.040(3) Uani 0.602(5) 1 d D U P A 1
C8 C 1.0532(6) 0.4900(4) 0.4198(3) 0.0363(14) Uani 1 1 d . . . . .
O13 O 0.5728(18) 0.6723(10) 0.7448(6) 0.037(3) Uani 0.602(5) 1 d D U P A 1
O6 O 0.7213(4) 0.1895(3) 0.6140(3) 0.0379(11) Uani 1 1 d . . . . .
O10 O 0.4778(6) 0.6719(4) 0.8791(3) 0.071(2) Uani 1 1 d . . . . .
F1 F 1.0839(8) 0.2212(4) 0.4462(3) 0.110(3) Uani 1 1 d . . . . .
F14 F 0.9610(11) 0.4443(3) 0.8211(3) 0.129(4) Uani 1 1 d . . . . .
F2 F 0.9724(6) 0.1367(4) 0.4432(3) 0.085(2) Uani 1 1 d . . . . .
N2 N 0.8863(5) 0.4172(3) 0.4056(3) 0.0419(13) Uani 1 1 d . . . . .
C12 C 1.1971(8) 0.5183(5) 0.6188(5) 0.058(2) Uani 1 1 d . . . . .
H12A H 1.190546 0.533644 0.572446 0.088 Uiso 1 1 calc GR . . . .
H12B H 1.274553 0.528348 0.637959 0.088 Uiso 1 1 calc GR . . . .
H12C H 1.140498 0.542898 0.643923 0.088 Uiso 1 1 calc GR . . . .
F10 F 0.4426(5) 0.1367(6) 0.5822(5) 0.118(3) Uani 1 1 d . . . . .
C1 C 0.9910(5) 0.4319(3) 0.5103(3) 0.0323(13) Uani 1 1 d . . . . .
F17 F 0.6656(7) 0.1459(5) 0.8267(5) 0.127(4) Uani 1 1 d . . . . .
O12 O 0.4584(10) 0.8025(6) 0.8031(7) 0.049(3) Uani 0.602(5) 1 d D U P A 1
F9 F 0.4291(7) 0.3155(4) 0.7434(6) 0.132(4) Uani 1 1 d . . . . .
F26 F 0.598(2) 0.6152(10) 0.5820(7) 0.112(5) Uani 0.602(5) 1 d D U P A 1
F12 F 0.5944(7) 0.1077(6) 0.5377(5) 0.136(4) Uani 1 1 d . . . . .
O11 O 0.5619(17) 0.8041(7) 0.9344(8) 0.054(3) Uani 0.602(5) 1 d D U P A 1
N4 N 0.4010(8) 0.5492(3) 1.0206(4) 0.061(2) Uani 1 1 d . . . . .
C9 C 1.1749(6) 0.4406(4) 0.6219(4) 0.0450(17) Uani 1 1 d . . . . .
F7 F 0.5804(7) 0.3500(5) 0.7943(4) 0.122(3) Uani 1 1 d . . . . .
C31 C 0.8275(7) 0.2136(4) 0.8068(4) 0.0417(16) Uani 1 1 d . . . . .
F5 F 1.2887(7) 0.1916(6) 0.7274(5) 0.135(4) Uani 1 1 d . . . . .
F18 F 0.8263(7) 0.0975(3) 0.8415(4) 0.088(2) Uani 1 1 d . . . . .
F11 F 0.5662(10) 0.0704(5) 0.6315(6) 0.145(4) Uani 1 1 d . . . . .
C37 C 0.3484(13) 0.4832(5) 1.1156(5) 0.077(3) Uani 1 1 d . U . . .
H37 H 0.272506 0.478255 1.096307 0.092 Uiso 1 1 calc R . . . .
F29 F 0.7288(10) 0.8415(5) 0.5831(4) 0.067(2) Uani 0.602(5) 1 d D U P A 1
C5 C 1.0344(8) 0.5186(5) 0.2844(4) 0.055(2) Uani 1 1 d . . . . .
H5 H 1.028901 0.528731 0.238332 0.066 Uiso 1 1 calc R . . . .
C2 C 0.8984(5) 0.4033(3) 0.4702(3) 0.0324(13) Uani 1 1 d . . . . .
C11 C 1.1932(7) 0.4160(6) 0.6953(4) 0.053(2) Uani 1 1 d . . . . .
H11A H 1.148615 0.445489 0.723705 0.079 Uiso 1 1 calc GR . . . .
H11B H 1.274918 0.419204 0.709538 0.079 Uiso 1 1 calc GR . . . .
H11C H 1.167668 0.367800 0.698850 0.079 Uiso 1 1 calc GR . . . .
O9 O 0.7040(7) 0.6710(5) 0.9288(4) 0.081(2) Uani 1 1 d . . . . .
F15 F 0.9220(9) 0.3918(4) 0.9080(3) 0.115(3) Uani 1 1 d . . . . .
C3 C 0.9641(6) 0.4598(4) 0.3789(3) 0.0389(14) Uani 1 1 d . . . . .
C4 C 0.9556(8) 0.4741(5) 0.3099(4) 0.059(2) Uani 1 1 d . . . . .
H4 H 0.896782 0.453523 0.281802 0.070 Uiso 1 1 calc R . . . .
C21 C 1.1220(6) 0.1668(4) 0.6624(4) 0.0474(18) Uani 1 1 d . . . . .
C6 C 1.1218(8) 0.5489(4) 0.3246(4) 0.0480(18) Uani 1 1 d . . . . .
H6 H 1.175730 0.578362 0.305281 0.058 Uiso 1 1 calc R . . . .
F3 F 1.1485(8) 0.1197(6) 0.4651(4) 0.131(4) Uani 1 1 d . . . . .
C41 C 0.5401(13) 0.5276(5) 1.1090(5) 0.075(3) Uani 1 1 d . U . . .
C33 C 0.7728(9) 0.1568(5) 0.8482(4) 0.054(2) Uani 1 1 d . . . . .
C7 C 1.1315(7) 0.5370(4) 0.3916(4) 0.0418(16) Uani 1 1 d . . . . .
H7 H 1.189301 0.559600 0.418876 0.050 Uiso 1 1 calc R . . . .
C26 C 0.6176(7) 0.1880(5) 0.6248(4) 0.0482(18) Uani 1 1 d . . . . .
C38 C 0.3754(14) 0.4567(6) 1.1754(6) 0.082(3) Uani 1 1 d . U . . .
H38 H 0.321461 0.429214 1.197055 0.099 Uiso 1 1 calc R . . . .
C13 C 0.9297(6) 0.4679(4) 0.6422(3) 0.0387(14) Uani 1 1 d . . . . .
H13A H 0.850344 0.457978 0.626336 0.058 Uiso 1 1 calc GR . . . .
H13B H 0.946969 0.516818 0.634117 0.058 Uiso 1 1 calc GR . . . .
H13C H 0.939339 0.458369 0.689903 0.058 Uiso 1 1 calc GR . . . .
C19 C 1.0441(7) 0.1742(4) 0.5489(4) 0.0403(15) Uani 1 1 d . . . . .
C24 C 0.6058(8) 0.2929(5) 0.6943(4) 0.053(2) Uani 1 1 d . . . . .
C18 C 0.7718(7) 0.2780(4) 0.4419(4) 0.055(2) Uani 1 1 d . . . . .
H18A H 0.838529 0.248378 0.453057 0.083 Uiso 1 1 calc GR . . . .
H18B H 0.773214 0.293178 0.395679 0.083 Uiso 1 1 calc GR . . . .
H18C H 0.701170 0.251784 0.447795 0.083 Uiso 1 1 calc GR . . . .
C61 C 0.7380(10) 0.8496(8) 0.6478(6) 0.042(2) Uani 0.602(5) 1 d D U P A 1
C23 C 1.2195(8) 0.1417(7) 0.7095(6) 0.074(3) Uani 1 1 d . . . . .
C25 C 0.5571(7) 0.2345(6) 0.6625(5) 0.060(2) Uani 1 1 d . . . . .
H25 H 0.477673 0.226011 0.666885 0.072 Uiso 1 1 calc R . . . .
C22 C 1.0653(9) 0.1614(5) 0.4754(5) 0.060(2) Uani 1 1 d . . . . .
C14 C 0.6443(6) 0.4033(4) 0.4791(4) 0.0451(16) Uani 1 1 d . . . . .
C28 C 0.5510(9) 0.1258(6) 0.5919(7) 0.074(3) Uani 1 1 d . . . . .
F16 F 0.7773(12) 0.1687(5) 0.9125(4) 0.159(5) Uani 1 1 d . . . . .
C30 C 0.8624(8) 0.2745(5) 0.8399(4) 0.055(2) Uani 1 1 d . . . . .
H30 H 0.849727 0.279540 0.885710 0.066 Uiso 1 1 calc R . . . .
C35 C 0.4799(9) 0.5810(4) 0.9884(4) 0.051(2) Uani 1 1 d . . . . .
F4 F 1.2821(7) 0.0917(5) 0.6839(4) 0.114(3) Uani 1 1 d . . . . .
C16 C 0.5459(8) 0.3607(8) 0.5062(7) 0.085(4) Uani 1 1 d . . . . .
H16A H 0.545799 0.313978 0.487034 0.127 Uiso 1 1 calc GR . . . .
H16B H 0.472362 0.383358 0.494208 0.127 Uiso 1 1 calc GR . . . .
H16C H 0.556943 0.357480 0.554591 0.127 Uiso 1 1 calc GR . . . .
N3 N 0.6264(10) 0.5580(5) 1.0753(4) 0.082(3) Uani 1 1 d . . . . .
F33 F 0.9091(11) 0.8947(9) 0.9509(6) 0.101(4) Uani 0.602(5) 1 d D U P A 1
F13 F 1.0847(11) 0.3779(6) 0.8616(6) 0.155(4) Uani 1 1 d . . . . .
C55 C 0.4454(16) 0.8451(10) 1.0180(8) 0.110(4) Uani 0.602(5) 1 d D U P A 1
C64 C 0.8949(11) 0.7061(8) 0.7978(10) 0.063(3) Uani 0.602(5) 1 d D U P A 1
C32 C 0.9630(14) 0.3874(6) 0.8483(5) 0.084(4) Uani 1 1 d . . . . .
C27 C 0.5348(9) 0.3411(7) 0.7360(5) 0.070(3) Uani 1 1 d . . . . .
F27 F 0.6283(18) 0.5569(8) 0.6745(9) 0.139(5) Uani 0.602(5) 1 d D U P A 1
F23 F 0.296(2) 0.8711(15) 0.7319(10) 0.121(6) Uani 0.602(5) 1 d D U P A 1
C29 C 0.9152(9) 0.3276(4) 0.8070(4) 0.053(2) Uani 1 1 d . . . . .
C15 C 0.6128(7) 0.4151(6) 0.4041(4) 0.062(2) Uani 1 1 d . . . . .
H15A H 0.679674 0.433639 0.382908 0.093 Uiso 1 1 calc GR . . . .
H15B H 0.549174 0.448254 0.398892 0.093 Uiso 1 1 calc GR . . . .
H15C H 0.589725 0.371013 0.383317 0.093 Uiso 1 1 calc GR . . . .
C34 C 0.5977(10) 0.5830(5) 1.0158(4) 0.062(2) Uani 1 1 d . . . . .
C17 C 0.6593(10) 0.4698(6) 0.5165(6) 0.088(4) Uani 1 1 d . . . . .
H17A H 0.677983 0.459833 0.563512 0.132 Uiso 1 1 calc GR . . . .
H17B H 0.587923 0.496686 0.511873 0.132 Uiso 1 1 calc GR . . . .
H17C H 0.721829 0.496630 0.498714 0.132 Uiso 1 1 calc GR . . . .
C36 C 0.4317(11) 0.5185(4) 1.0806(4) 0.063(2) Uani 1 1 d . U . . .
C20 C 1.1293(8) 0.1543(5) 0.5947(4) 0.055(2) Uani 1 1 d . . . . .
H20 H 1.195067 0.131255 0.579962 0.066 Uiso 1 1 calc R . . . .
F31 F 0.9747(19) 0.9229(10) 0.8592(8) 0.127(5) Uani 0.602(5) 1 d D U P A 1
C10 C 1.2555(6) 0.3997(6) 0.5787(4) 0.059(2) Uani 1 1 d . . . . .
H10A H 1.232631 0.350833 0.577355 0.088 Uiso 1 1 calc GR . . . .
H10B H 1.334646 0.403686 0.597521 0.088 Uiso 1 1 calc GR . . . .
H10C H 1.250432 0.418667 0.533543 0.088 Uiso 1 1 calc GR . . . .
C66 C 0.9687(14) 0.6528(10) 0.7599(9) 0.097(4) Uani 0.602(5) 1 d D U P A 1
F20 F 0.5442(17) 0.8478(11) 1.0553(7) 0.131(5) Uani 0.602(5) 1 d D U P A 1
F28 F 0.8450(8) 0.8598(7) 0.6663(7) 0.083(3) Uani 0.602(5) 1 d D U P A 1
C65 C 0.9598(13) 0.8707(9) 0.8988(8) 0.092(4) Uani 0.602(5) 1 d D U P A 1
C47 C 0.3514(19) 0.5529(10) 0.8582(11) 0.083(4) Uani 0.602(5) 1 d D U P A 1
C53 C 0.3666(17) 0.8391(8) 0.9001(8) 0.073(3) Uani 0.602(5) 1 d . U P A 1
H53 H 0.296286 0.855379 0.915757 0.087 Uiso 0.602(5) 1 calc R . P A 1
F21 F 0.3980(19) 0.9073(8) 1.0251(9) 0.133(5) Uani 0.602(5) 1 d D U P A 1
C58 C 0.6462(12) 0.7351(8) 0.6526(6) 0.047(2) Uani 0.602(5) 1 d . U P A 1
H58 H 0.655679 0.732113 0.606288 0.056 Uiso 0.602(5) 1 calc R . P A 1
C54 C 0.3774(13) 0.8249(9) 0.8341(7) 0.074(3) Uani 0.602(5) 1 d D U P A 1
F22 F 0.1821(13) 0.8715(12) 0.8122(8) 0.154(5) Uani 0.602(5) 1 d D U P A 1
C63 C 0.9510(13) 0.7633(11) 0.8291(9) 0.067(3) Uani 0.602(5) 1 d . U P A 1
H63 H 1.031186 0.769922 0.825903 0.080 Uiso 0.602(5) 1 calc R . P A 1
F32 F 1.0618(13) 0.8514(10) 0.9228(8) 0.116(4) Uani 0.602(5) 1 d D U P A 1
F34 F 0.9919(14) 0.5993(9) 0.8001(10) 0.122(5) Uani 0.602(5) 1 d D U P A 1
C52 C 0.4634(15) 0.8286(8) 0.9433(7) 0.070(3) Uani 0.602(5) 1 d D U P A 1
C57 C 0.5988(14) 0.6783(8) 0.6868(6) 0.057(3) Uani 0.602(5) 1 d D U P A 1
C59 C 0.6779(11) 0.7937(6) 0.6868(5) 0.038(2) Uani 0.602(5) 1 d D U P A 1
C62 C 0.8866(10) 0.8107(9) 0.8655(8) 0.059(3) Uani 0.602(5) 1 d D U P A 1
F25 F 0.4850(17) 0.5806(12) 0.6475(10) 0.129(5) Uani 0.602(5) 1 d D U P A 1
C49 C 0.305(2) 0.5901(13) 0.7959(11) 0.090(6) Uani 0.602(5) 1 d D U P A 1
H49A H 0.271299 0.634543 0.807993 0.135 Uiso 0.602(5) 1 calc GR . P A 1
H49B H 0.245798 0.561396 0.772709 0.135 Uiso 0.602(5) 1 calc GR . P A 1
H49C H 0.367578 0.598328 0.766682 0.135 Uiso 0.602(5) 1 calc GR . P A 1
C50 C 0.462(2) 0.5097(11) 0.8362(11) 0.094(5) Uani 0.602(5) 1 d D U P A 1
H50A H 0.523126 0.542077 0.825188 0.141 Uiso 0.602(5) 1 calc GR . P A 1
H50B H 0.440402 0.481180 0.797289 0.141 Uiso 0.602(5) 1 calc GR . P A 1
H50C H 0.490762 0.479674 0.872798 0.141 Uiso 0.602(5) 1 calc GR . P A 1
F19 F 0.3476(18) 0.8176(10) 1.0345(8) 0.148(5) Uani 0.602(5) 1 d D U P A 1
C39 C 0.4829(16) 0.4696(6) 1.2056(6) 0.097(3) Uani 1 1 d . U . . .
H39 H 0.497903 0.453946 1.249840 0.116 Uiso 1 1 calc R . . . .
C60 C 0.5798(17) 0.6123(9) 0.6448(7) 0.098(4) Uani 0.602(5) 1 d D U P A 1
C48 C 0.269(2) 0.5039(11) 0.8777(13) 0.095(6) Uani 0.602(5) 1 d D U P A 1
H48A H 0.305374 0.472832 0.911336 0.143 Uiso 0.602(5) 1 calc GR . P A 1
H48B H 0.241232 0.476778 0.839068 0.143 Uiso 0.602(5) 1 calc GR . P A 1
H48C H 0.205003 0.528243 0.896307 0.143 Uiso 0.602(5) 1 calc GR . P A 1
C44 C 0.877(2) 0.573(2) 1.0751(15) 0.149(7) Uani 0.602(5) 1 d D U P A 1
H44A H 0.815387 0.562992 1.104171 0.224 Uiso 0.602(5) 1 calc R . P A 1
H44B H 0.889701 0.533245 1.046524 0.224 Uiso 0.602(5) 1 calc R . P A 1
H44C H 0.948204 0.583198 1.102138 0.224 Uiso 0.602(5) 1 calc R . P A 1
C56 C 0.2718(15) 0.8440(13) 0.7891(8) 0.121(5) Uani 0.602(5) 1 d D U P A 1
F24 F 0.2240(16) 0.7851(14) 0.7710(12) 0.152(5) Uani 0.602(5) 1 d D U P A 1
C51 C 0.2905(19) 0.6665(11) 0.9417(11) 0.078(5) Uani 0.602(5) 1 d D U P A 1
H51A H 0.319394 0.705721 0.968696 0.116 Uiso 0.602(5) 1 calc GR . P A 1
H51B H 0.244944 0.636034 0.968737 0.116 Uiso 0.602(5) 1 calc GR . P A 1
H51C H 0.242145 0.683756 0.903846 0.116 Uiso 0.602(5) 1 calc GR . P A 1
C46 C 0.751(2) 0.5446(13) 0.9179(12) 0.110(5) Uani 0.602(5) 1 d D U P A 1
H46A H 0.685370 0.540698 0.885556 0.165 Uiso 0.602(5) 1 calc GR . P A 1
H46B H 0.761421 0.500910 0.942241 0.165 Uiso 0.602(5) 1 calc GR . P A 1
H46C H 0.820677 0.554694 0.894627 0.165 Uiso 0.602(5) 1 calc GR . P A 1
F35 F 0.9136(14) 0.6344(9) 0.7024(8) 0.123(4) Uani 0.602(5) 1 d D U P A 1
C40 C 0.5719(16) 0.5046(7) 1.1748(6) 0.100(3) Uani 1 1 d . U . . .
H40 H 0.645930 0.512038 1.195842 0.120 Uiso 1 1 calc R . . . .
F36 F 1.0667(12) 0.6796(8) 0.7426(11) 0.127(4) Uani 0.602(5) 1 d D U P A 1
C45 C 0.773(3) 0.7027(16) 1.0830(15) 0.146(7) Uani 0.602(5) 1 d D U P A 1
H45A H 0.768554 0.745572 1.056840 0.219 Uiso 0.602(5) 1 calc GR . P A 1
H45B H 0.817140 0.711227 1.125041 0.219 Uiso 0.602(5) 1 calc GR . P A 1
H45C H 0.695236 0.687525 1.091891 0.219 Uiso 0.602(5) 1 calc GR . P A 1
C42 C 0.847(2) 0.6326(18) 1.0347(13) 0.142(6) Uani 0.602(5) 1 d D U P A 1
C43 C 0.936(2) 0.652(2) 0.9886(16) 0.151(8) Uani 0.602(5) 1 d D U P A 1
H43A H 0.951551 0.612899 0.959794 0.226 Uiso 0.602(5) 1 calc GR . P A 1
H43B H 1.007036 0.665185 1.014326 0.226 Uiso 0.602(5) 1 calc GR . P A 1
H43C H 0.909119 0.691747 0.961337 0.226 Uiso 0.602(5) 1 calc GR . P A 1
C2AA C 0.631(3) 0.818(3) 0.9922(19) 0.129(6) Uani 0.398(5) 1 d D U P A 2
C1AA C 0.742(3) 0.842(3) 0.989(2) 0.128(7) Uani 0.398(5) 1 d D U P A 2
H1AA H 0.774521 0.864230 1.027652 0.154 Uiso 0.398(5) 1 calc R . P A 2
C0AA C 0.812(3) 0.836(3) 0.936(2) 0.132(6) Uani 0.398(5) 1 d D U P A 2
C5AA C 0.395(3) 0.7630(17) 0.7562(15) 0.099(5) Uani 0.398(5) 1 d D U P A 2
C3AA C 0.503(3) 0.6716(14) 0.7018(13) 0.081(5) Uani 0.398(5) 1 d D U P A 2
C4AA C 0.409(3) 0.7130(15) 0.7082(15) 0.093(5) Uani 0.398(5) 1 d D U P A 2
H4AA H 0.346804 0.706667 0.676254 0.112 Uiso 0.398(5) 1 calc R . P A 2
C8AA C 0.760(3) 0.7949(14) 0.7114(13) 0.087(5) Uani 0.398(5) 1 d D U P A 2
C7AA C 0.843(3) 0.7433(14) 0.7106(13) 0.091(5) Uani 0.398(5) 1 d D U P A 2
H7AA H 0.891751 0.740863 0.674871 0.109 Uiso 0.398(5) 1 calc R . P A 2
C6AA C 0.854(3) 0.6949(16) 0.7615(14) 0.086(5) Uani 0.398(5) 1 d D U P A 2
C1A C 0.750(5) 0.846(2) 0.6513(16) 0.087(5) Uani 0.398(5) 1 d D U P A 2
F1A F 0.828(2) 0.8445(9) 0.6150(10) 0.099(5) Uani 0.398(5) 1 d . U P A 2
F1B F 0.677(2) 0.8091(9) 0.6129(8) 0.100(4) Uani 0.398(5) 1 d . U P A 2
F1C F 0.721(3) 0.9074(14) 0.6667(13) 0.095(6) Uani 0.398(5) 1 d . U P A 2
C1B C 0.526(3) 0.6264(15) 0.6391(12) 0.070(4) Uani 0.398(5) 1 d D U P A 2
F1D F 0.612(2) 0.6270(16) 0.5993(12) 0.099(6) Uani 0.398(5) 1 d . U P A 2
F1E F 0.5241(19) 0.5598(9) 0.6638(10) 0.067(4) Uani 0.398(5) 1 d . U P A 2
F1F F 0.4346(15) 0.6324(9) 0.6158(9) 0.081(4) Uani 0.398(5) 1 d . U P A 2
C1C C 0.281(3) 0.806(2) 0.757(2) 0.108(5) Uani 0.398(5) 1 d D U P A 2
F1G F 0.276(4) 0.869(2) 0.7490(17) 0.119(7) Uani 0.398(5) 1 d . U P A 2
F1H F 0.215(2) 0.7754(14) 0.7182(11) 0.117(5) Uani 0.398(5) 1 d . U P A 2
F1I F 0.221(2) 0.7946(13) 0.8122(11) 0.110(5) Uani 0.398(5) 1 d . U P A 2
O12A O 0.450(3) 0.7795(16) 0.8082(15) 0.089(6) Uani 0.398(5) 1 d . U P A 2
C1D C 0.974(3) 0.659(2) 0.7603(19) 0.092(4) Uani 0.398(5) 1 d D U P A 2
F1J F 1.010(2) 0.6507(12) 0.7023(9) 0.101(4) Uani 0.398(5) 1 d . U P A 2
F1K F 1.0460(18) 0.6696(13) 0.8054(10) 0.106(5) Uani 0.398(5) 1 d . U P A 2
F1L F 0.951(2) 0.5857(12) 0.7649(11) 0.099(5) Uani 0.398(5) 1 d . U P A 2
C1E C 0.928(4) 0.862(4) 0.909(3) 0.156(7) Uani 0.398(5) 1 d D U P A 2
F1M F 0.930(3) 0.9232(19) 0.9803(19) 0.166(7) Uani 0.398(5) 1 d . U P A 2
F1N F 1.000(3) 0.840(2) 0.9477(19) 0.166(7) Uani 0.398(5) 1 d . U P A 2
F1O F 0.929(2) 0.921(2) 0.879(2) 0.148(8) Uani 0.398(5) 1 d . U P A 2
C45A C 0.713(3) 0.714(2) 1.0899(16) 0.097(7) Uani 0.398(5) 1 d D U P A 2
H45D H 0.636673 0.715036 1.066778 0.145 Uiso 0.398(5) 1 calc GR . P A 2
H45E H 0.742856 0.761306 1.094653 0.145 Uiso 0.398(5) 1 calc GR . P A 2
H45F H 0.707517 0.693311 1.133962 0.145 Uiso 0.398(5) 1 calc GR . P A 2
C42A C 0.813(2) 0.6605(16) 1.0407(12) 0.090(5) Uani 0.398(5) 1 d D U P A 2
C43A C 0.899(2) 0.7070(19) 1.0085(12) 0.082(6) Uani 0.398(5) 1 d D U P A 2
H43D H 0.971371 0.707148 1.035479 0.123 Uiso 0.398(5) 1 calc GR . P A 2
H43E H 0.868021 0.754328 1.005340 0.123 Uiso 0.398(5) 1 calc GR . P A 2
H43F H 0.911467 0.689685 0.964004 0.123 Uiso 0.398(5) 1 calc GR . P A 2
C44A C 0.880(2) 0.623(2) 1.0902(14) 0.095(7) Uani 0.398(5) 1 d D U P A 2
H44D H 0.830841 0.591745 1.113546 0.142 Uiso 0.398(5) 1 calc R . P A 2
H44E H 0.939651 0.596550 1.069223 0.142 Uiso 0.398(5) 1 calc R . P A 2
H44F H 0.917047 0.656125 1.121996 0.142 Uiso 0.398(5) 1 calc R . P A 2
C46A C 0.804(2) 0.5430(15) 0.9558(13) 0.083(5) Uani 0.398(5) 1 d D U P A 2
H46D H 0.751658 0.504948 0.942841 0.125 Uiso 0.398(5) 1 calc GR . P A 2
H46E H 0.853766 0.528830 0.994386 0.125 Uiso 0.398(5) 1 calc GR . P A 2
H46F H 0.851400 0.554243 0.918891 0.125 Uiso 0.398(5) 1 calc GR . P A 2
C1F C 0.553(5) 0.798(3) 1.051(2) 0.141(6) Uani 0.398(5) 1 d D U P A 2
F1P F 0.476(3) 0.889(2) 1.0295(15) 0.153(8) Uani 0.398(5) 1 d . U P A 2
F1Q F 0.456(2) 0.7849(14) 1.0549(8) 0.123(6) Uani 0.398(5) 1 d . U P A 2
F1R F 0.616(3) 0.8466(17) 1.1059(12) 0.148(7) Uani 0.398(5) 1 d . U P A 2
C50A C 0.528(2) 0.5207(11) 0.8435(11) 0.057(4) Uani 0.398(5) 1 d D U P A 2
H50D H 0.568981 0.555952 0.819372 0.085 Uiso 0.398(5) 1 calc GR . P A 2
H50E H 0.525270 0.477296 0.818302 0.085 Uiso 0.398(5) 1 calc GR . P A 2
H50F H 0.567273 0.513009 0.887095 0.085 Uiso 0.398(5) 1 calc GR . P A 2
C48A C 0.337(3) 0.4866(12) 0.8755(12) 0.068(5) Uani 0.398(5) 1 d D U P A 2
H48D H 0.380611 0.466399 0.913764 0.101 Uiso 0.398(5) 1 calc GR . P A 2
H48E H 0.329872 0.452467 0.839526 0.101 Uiso 0.398(5) 1 calc GR . P A 2
H48F H 0.260184 0.499720 0.888301 0.101 Uiso 0.398(5) 1 calc GR . P A 2
C47A C 0.396(2) 0.5475(10) 0.8532(9) 0.053(4) Uani 0.398(5) 1 d D U P A 2
C49A C 0.345(2) 0.5744(12) 0.7879(9) 0.054(5) Uani 0.398(5) 1 d D U P A 2
H49D H 0.261299 0.573657 0.787974 0.081 Uiso 0.398(5) 1 calc GR . P A 2
H49E H 0.370014 0.544941 0.751857 0.081 Uiso 0.398(5) 1 calc GR . P A 2
H49F H 0.371513 0.621984 0.781291 0.081 Uiso 0.398(5) 1 calc GR . P A 2
C51A C 0.2675(16) 0.6472(12) 0.9299(14) 0.049(5) Uani 0.398(5) 1 d D U P A 2
H51D H 0.267793 0.662208 0.976259 0.074 Uiso 0.398(5) 1 calc GR . P A 2
H51E H 0.212898 0.608888 0.922495 0.074 Uiso 0.398(5) 1 calc GR . P A 2
H51F H 0.244570 0.685969 0.900706 0.074 Uiso 0.398(5) 1 calc GR . P A 2
O13A O 0.580(5) 0.672(2) 0.7454(13) 0.074(7) Uani 0.398(5) 1 d D U P A 2
O14A O 0.671(4) 0.8083(18) 0.7500(12) 0.076(7) Uani 0.398(5) 1 d D U P A 2
O15A O 0.803(2) 0.690(2) 0.810(2) 0.074(7) Uani 0.398(5) 1 d D U P A 2
O11A O 0.560(4) 0.804(3) 0.933(2) 0.123(8) Uani 0.398(5) 1 d . U P A 2
O16A O 0.778(3) 0.818(2) 0.873(2) 0.121(8) Uani 0.398(5) 1 d D U P A 2

loop_
_atom_site_aniso_label
_atom_site_aniso_U_11
_atom_site_aniso_U_22
_atom_site_aniso_U_33
_atom_site_aniso_U_23
_atom_site_aniso_U_13
_atom_site_aniso_U_12
Eu1 0.03813(16) 0.02809(15) 0.02809(14) 0.00002(11) 0.00674(11) -0.00149(13)
Eu2 0.0572(2) 0.0414(2) 0.02792(15) -0.00294(12) 0.00944(15) -0.01356(15)
P1 0.0260(7) 0.0320(7) 0.0293(7) -0.0022(6) 0.0035(6) -0.0035(5)
P2 0.0291(8) 0.0383(8) 0.0373(8) 0.0059(6) 0.0002(6) -0.0068(6)
P4 0.0700(13) 0.0361(9) 0.0356(9) -0.0043(7) 0.0162(8) -0.0162(8)
P3 0.0666(16) 0.123(3) 0.0715(17) 0.0579(18) -0.0077(13) -0.0030(16)
O1 0.034(2) 0.034(2) 0.031(2) -0.0065(18) 0.0056(18) 0.0015(19)
O7 0.073(4) 0.038(3) 0.033(2) -0.006(2) 0.014(2) -0.013(3)
O16 0.045(5) 0.044(5) 0.023(4) -0.003(4) 0.003(4) -0.016(4)
N1 0.035(3) 0.033(3) 0.034(3) -0.005(2) 0.007(2) -0.009(2)
O8 0.047(3) 0.037(3) 0.034(2) -0.001(2) 0.010(2) -0.001(2)
O14 0.044(5) 0.025(5) 0.029(5) -0.003(4) 0.016(4) -0.010(4)
F6 0.056(3) 0.118(5) 0.061(3) 0.036(3) -0.007(3) 0.005(3)
F8 0.088(4) 0.060(4) 0.098(5) -0.002(3) 0.014(4) 0.033(3)
O3 0.046(3) 0.035(2) 0.032(2) -0.0021(19) 0.008(2) 0.001(2)
F30 0.072(6) 0.047(5) 0.074(6) 0.017(4) 0.006(5) -0.003(4)
O5 0.055(3) 0.040(3) 0.047(3) -0.001(2) 0.016(2) 0.006(2)
O2 0.030(2) 0.054(3) 0.042(3) 0.010(2) 0.002(2) -0.003(2)
O4 0.041(3) 0.047(3) 0.038(3) 0.007(2) 0.004(2) 0.002(2)
O15 0.046(5) 0.027(5) 0.050(9) 0.003(5) 0.016(5) 0.002(4)
C8 0.039(3) 0.032(3) 0.039(3) -0.001(3) 0.012(3) -0.003(3)
O13 0.044(6) 0.041(6) 0.027(5) -0.017(5) 0.011(4) -0.017(5)
O6 0.036(3) 0.038(3) 0.041(3) -0.002(2) 0.012(2) -0.006(2)
O10 0.084(5) 0.089(5) 0.040(3) 0.013(3) -0.009(3) -0.047(4)
F1 0.184(8) 0.087(5) 0.064(4) -0.003(3) 0.056(4) -0.038(5)
F14 0.287(12) 0.043(3) 0.060(4) -0.016(3) 0.025(5) -0.042(5)
F2 0.107(5) 0.100(5) 0.049(3) -0.028(3) 0.013(3) -0.006(4)
N2 0.040(3) 0.054(4) 0.032(3) 0.007(2) -0.002(2) -0.010(3)
C12 0.057(5) 0.060(5) 0.058(5) 0.002(4) -0.004(4) -0.036(4)
F10 0.037(3) 0.171(9) 0.145(7) -0.046(6) -0.003(4) -0.027(4)
C1 0.028(3) 0.035(3) 0.034(3) -0.002(2) 0.005(2) -0.003(2)
F17 0.071(4) 0.142(8) 0.171(8) 0.109(7) 0.022(5) -0.018(5)
O12 0.055(6) 0.047(6) 0.047(5) 0.030(5) 0.029(4) 0.004(5)
F9 0.099(6) 0.095(5) 0.213(10) -0.018(6) 0.101(6) 0.015(4)
F26 0.169(12) 0.111(9) 0.061(6) -0.062(6) 0.038(7) -0.052(8)
F12 0.083(5) 0.189(10) 0.137(7) -0.102(8) 0.024(5) -0.058(6)
O11 0.096(7) 0.040(5) 0.030(5) -0.015(4) 0.030(5) -0.035(5)
N4 0.109(6) 0.028(3) 0.050(4) 0.004(3) 0.039(4) -0.006(3)
C9 0.032(3) 0.060(5) 0.042(4) -0.005(3) -0.004(3) -0.016(3)
F7 0.117(6) 0.181(9) 0.069(4) -0.026(5) 0.015(4) 0.090(6)
C31 0.050(4) 0.039(4) 0.036(3) 0.004(3) 0.005(3) 0.003(3)
F5 0.073(5) 0.170(9) 0.155(8) 0.059(7) -0.054(5) -0.049(5)
F18 0.111(5) 0.051(3) 0.105(5) 0.039(3) 0.030(4) 0.008(3)
F11 0.171(9) 0.073(5) 0.183(10) 0.009(6) -0.045(8) -0.056(6)
C37 0.135(8) 0.043(4) 0.057(5) 0.008(4) 0.042(5) -0.001(5)
F29 0.097(6) 0.063(5) 0.043(4) 0.011(4) 0.016(4) -0.019(4)
C5 0.068(5) 0.058(5) 0.040(4) 0.012(3) 0.011(4) 0.006(4)
C2 0.030(3) 0.035(3) 0.032(3) -0.002(2) 0.005(2) -0.006(2)
C11 0.032(4) 0.079(6) 0.046(4) 0.000(4) -0.009(3) -0.009(4)
O9 0.070(5) 0.088(6) 0.085(5) 0.047(5) 0.011(4) -0.005(4)
F15 0.220(9) 0.082(4) 0.049(3) -0.030(3) 0.046(4) -0.053(5)
C3 0.042(4) 0.039(4) 0.036(3) 0.003(3) 0.000(3) -0.009(3)
C4 0.064(5) 0.074(6) 0.037(4) 0.015(4) -0.004(4) -0.024(4)
C21 0.035(3) 0.049(4) 0.059(5) 0.023(4) 0.008(3) 0.001(3)
C6 0.060(5) 0.039(4) 0.047(4) 0.006(3) 0.020(3) 0.002(3)
F3 0.126(6) 0.193(10) 0.076(5) -0.031(5) 0.026(4) 0.090(7)
C41 0.135(8) 0.042(4) 0.049(4) 0.009(4) 0.026(5) 0.003(5)
C33 0.071(6) 0.050(5) 0.045(4) -0.005(3) 0.023(4) -0.008(4)
C7 0.048(4) 0.036(3) 0.044(4) -0.002(3) 0.015(3) -0.011(3)
C26 0.046(4) 0.052(4) 0.048(4) 0.004(3) 0.008(3) -0.008(3)
C38 0.146(9) 0.043(5) 0.062(5) 0.015(4) 0.043(6) -0.009(6)
C13 0.049(4) 0.035(3) 0.033(3) -0.005(2) 0.008(3) 0.002(3)
C19 0.056(4) 0.026(3) 0.041(4) 0.000(3) 0.019(3) 0.000(3)
C24 0.065(5) 0.045(4) 0.052(4) 0.017(4) 0.024(4) 0.020(4)
C18 0.055(4) 0.046(5) 0.064(5) -0.003(3) -0.007(4) -0.015(3)
C61 0.040(5) 0.048(5) 0.039(5) 0.017(4) 0.004(4) -0.008(4)
C23 0.031(4) 0.118(9) 0.073(6) 0.017(6) 0.009(4) 0.007(5)
C25 0.041(4) 0.073(6) 0.066(5) 0.011(5) 0.019(4) 0.008(4)
C22 0.078(6) 0.055(5) 0.050(5) -0.019(4) 0.034(4) -0.008(4)
C14 0.035(3) 0.058(4) 0.042(4) 0.011(3) 0.000(3) 0.004(3)
C28 0.046(5) 0.068(6) 0.110(9) -0.015(6) 0.014(5) -0.015(4)
F16 0.329(15) 0.097(6) 0.059(4) 0.002(4) 0.083(7) -0.080(8)
C30 0.084(6) 0.050(5) 0.033(3) -0.005(3) 0.019(4) -0.009(4)
C35 0.091(6) 0.026(3) 0.037(4) -0.003(3) 0.018(4) -0.013(4)
F4 0.092(5) 0.149(7) 0.100(5) 0.016(5) 0.003(4) 0.072(5)
C16 0.032(4) 0.124(10) 0.097(8) 0.053(7) -0.001(5) 0.001(5)
N3 0.117(8) 0.081(6) 0.049(5) 0.022(4) 0.002(5) -0.014(5)
F33 0.090(7) 0.127(9) 0.083(6) -0.056(6) -0.011(5) -0.049(7)
F13 0.161(9) 0.146(9) 0.154(9) -0.066(8) -0.020(7) -0.052(8)
C55 0.176(10) 0.082(7) 0.078(7) -0.036(7) 0.067(6) -0.012(8)
C64 0.045(5) 0.054(6) 0.090(8) -0.006(6) 0.013(6) 0.001(5)
C32 0.138(11) 0.073(7) 0.042(5) -0.020(5) 0.018(6) -0.026(7)
C27 0.056(5) 0.088(7) 0.068(6) 0.017(5) 0.011(5) 0.032(5)
F27 0.200(11) 0.089(7) 0.130(9) -0.037(7) 0.029(9) -0.039(8)
F23 0.109(10) 0.173(12) 0.086(9) 0.064(9) 0.044(7) 0.065(9)
C29 0.082(6) 0.040(4) 0.037(4) -0.011(3) 0.014(4) -0.012(4)
C15 0.042(4) 0.095(7) 0.049(5) 0.019(5) -0.006(4) 0.012(4)
C34 0.091(7) 0.057(5) 0.039(4) 0.015(4) 0.019(4) -0.002(5)
C17 0.073(7) 0.094(8) 0.092(8) -0.033(7) -0.031(6) 0.043(6)
C36 0.117(7) 0.030(3) 0.045(4) -0.001(3) 0.035(4) 0.001(4)
C20 0.052(5) 0.062(5) 0.053(5) 0.010(4) 0.026(4) 0.014(4)
F31 0.153(12) 0.122(9) 0.103(9) -0.014(7) -0.019(8) -0.063(9)
C10 0.023(3) 0.101(7) 0.053(4) 0.000(4) 0.005(3) -0.001(4)
C66 0.073(7) 0.076(7) 0.146(9) -0.024(6) 0.028(7) 0.018(6)
F20 0.204(12) 0.121(10) 0.071(7) -0.030(8) 0.032(7) 0.023(10)
F28 0.049(4) 0.092(7) 0.104(7) 0.038(6) -0.019(5) -0.030(5)
C65 0.079(7) 0.110(8) 0.086(7) -0.028(6) 0.001(6) -0.052(7)
C47 0.101(9) 0.060(7) 0.087(8) -0.015(6) -0.008(7) -0.011(7)
C53 0.105(8) 0.050(6) 0.070(6) 0.020(5) 0.071(5) 0.028(6)
F21 0.193(11) 0.100(7) 0.113(8) -0.059(6) 0.066(8) 0.006(8)
C58 0.055(6) 0.056(5) 0.031(4) -0.008(4) 0.014(4) -0.014(5)
C54 0.088(7) 0.074(7) 0.065(6) 0.042(5) 0.047(5) 0.040(6)
F22 0.114(8) 0.228(12) 0.126(8) 0.075(9) 0.050(6) 0.094(8)
C63 0.045(6) 0.066(6) 0.089(8) -0.010(6) 0.011(5) -0.010(6)
F32 0.094(7) 0.137(10) 0.115(9) -0.023(8) -0.002(7) -0.024(8)
F34 0.106(9) 0.088(8) 0.174(12) 0.007(8) 0.021(8) 0.047(7)
C52 0.119(8) 0.038(6) 0.059(6) -0.009(5) 0.059(5) -0.014(6)
C57 0.073(7) 0.065(6) 0.037(5) -0.023(4) 0.030(5) -0.034(5)
C59 0.043(5) 0.037(4) 0.035(4) -0.003(4) 0.010(4) -0.002(4)
C62 0.041(5) 0.074(7) 0.062(6) -0.013(5) 0.006(5) -0.019(5)
F25 0.159(11) 0.120(9) 0.112(9) -0.042(8) 0.031(8) -0.071(8)
C49 0.102(13) 0.076(11) 0.088(11) -0.018(9) -0.023(10) -0.010(10)
C50 0.123(12) 0.070(10) 0.087(11) -0.035(8) -0.009(10) 0.009(9)
F19 0.217(11) 0.135(9) 0.103(8) -0.032(7) 0.089(8) -0.045(9)
C39 0.175(10) 0.061(6) 0.058(5) 0.019(4) 0.043(6) 0.001(6)
C60 0.146(9) 0.086(7) 0.066(7) -0.044(6) 0.038(7) -0.054(7)
C48 0.116(12) 0.073(10) 0.095(12) -0.014(9) -0.004(11) -0.029(9)
C44 0.113(13) 0.200(15) 0.129(14) 0.094(12) -0.036(11) -0.042(13)
C56 0.100(8) 0.167(10) 0.100(7) 0.069(8) 0.042(6) 0.063(7)
F24 0.103(8) 0.213(12) 0.142(10) 0.060(10) 0.023(8) 0.033(8)
C51 0.123(11) 0.061(9) 0.050(8) 0.001(7) 0.019(9) 0.021(9)
C46 0.088(10) 0.120(11) 0.124(11) 0.037(10) 0.021(10) 0.023(10)
F35 0.105(8) 0.116(9) 0.150(10) -0.058(8) 0.036(7) 0.012(7)
C40 0.166(9) 0.073(6) 0.063(6) 0.017(5) 0.026(6) -0.012(6)
F36 0.092(8) 0.099(8) 0.195(12) -0.041(8) 0.048(8) -0.004(7)
C45 0.114(14) 0.178(15) 0.143(15) 0.069(13) -0.016(12) -0.058(12)
C42 0.114(10) 0.178(11) 0.129(10) 0.083(9) -0.024(8) -0.035(9)
C43 0.123(14) 0.193(16) 0.132(14) 0.091(13) -0.032(11) -0.028(13)
C2AA 0.141(12) 0.156(14) 0.096(11) -0.047(11) 0.045(10) -0.039(11)
C1AA 0.129(12) 0.145(14) 0.115(13) -0.051(12) 0.036(10) -0.037(12)
C0AA 0.119(11) 0.142(13) 0.137(13) -0.047(12) 0.040(10) -0.047(11)
C5AA 0.108(9) 0.111(11) 0.079(9) 0.014(9) 0.014(8) -0.006(9)
C3AA 0.102(10) 0.074(9) 0.068(9) 0.011(7) 0.005(8) -0.011(8)
C4AA 0.107(11) 0.095(11) 0.079(10) 0.018(8) 0.011(9) -0.001(9)
C8AA 0.134(12) 0.069(9) 0.061(8) 0.000(7) 0.032(8) 0.013(8)
C7AA 0.125(12) 0.084(10) 0.065(9) -0.002(8) 0.019(9) 0.018(9)
C6AA 0.111(10) 0.090(10) 0.057(8) -0.004(8) 0.007(8) 0.022(8)
C1A 0.147(11) 0.061(8) 0.057(8) 0.001(6) 0.044(8) 0.002(8)
F1A 0.155(12) 0.069(8) 0.080(8) 0.016(7) 0.060(8) 0.011(8)
F1B 0.169(12) 0.072(8) 0.063(7) 0.005(6) 0.039(8) -0.018(8)
F1C 0.153(16) 0.058(8) 0.076(12) -0.004(8) 0.035(11) -0.002(10)
C1B 0.083(7) 0.064(7) 0.062(8) 0.006(6) 0.005(6) -0.022(7)
F1D 0.093(9) 0.122(13) 0.085(12) 0.002(10) 0.023(9) -0.040(10)
F1E 0.082(8) 0.047(6) 0.071(8) -0.003(5) -0.010(7) -0.013(6)
F1F 0.083(7) 0.061(7) 0.098(8) -0.004(6) -0.009(7) -0.007(6)
C1C 0.116(10) 0.125(10) 0.087(9) 0.016(9) 0.034(8) -0.004(9)
F1G 0.135(15) 0.124(11) 0.102(14) 0.017(11) 0.033(12) 0.003(11)
F1H 0.117(10) 0.143(11) 0.094(9) -0.001(9) 0.041(8) -0.013(9)
F1I 0.119(10) 0.131(11) 0.082(9) 0.004(9) 0.037(8) -0.009(9)
O12A 0.088(11) 0.112(15) 0.069(10) 0.022(11) 0.017(8) -0.024(11)
C1D 0.102(9) 0.101(9) 0.072(8) -0.015(8) 0.010(7) 0.010(8)
F1J 0.111(10) 0.120(10) 0.073(8) -0.008(8) 0.018(7) 0.019(9)
F1K 0.099(10) 0.140(12) 0.078(9) -0.016(9) 0.006(8) -0.011(9)
F1L 0.121(11) 0.085(9) 0.093(9) -0.023(8) 0.021(8) 0.014(8)
C1E 0.117(11) 0.161(13) 0.192(15) -0.044(12) 0.034(10) -0.060(11)
F1M 0.128(13) 0.166(15) 0.207(16) -0.043(13) 0.022(12) -0.055(12)
F1N 0.118(12) 0.170(15) 0.212(17) -0.048(13) 0.021(12) -0.058(12)
F1O 0.096(12) 0.151(15) 0.202(17) -0.053(13) 0.053(12) -0.085(11)
C45A 0.067(12) 0.133(15) 0.088(13) 0.010(13) -0.010(11) -0.008(12)
C42A 0.058(8) 0.133(11) 0.078(9) 0.032(8) -0.005(7) -0.004(8)
C43A 0.045(9) 0.137(15) 0.061(11) 0.025(11) -0.018(8) -0.022(10)
C44A 0.058(11) 0.146(15) 0.079(13) 0.028(12) -0.008(10) -0.004(12)
C46A 0.065(10) 0.118(11) 0.066(10) 0.051(9) 0.004(9) 0.037(10)
C1F 0.164(12) 0.174(14) 0.089(9) -0.042(10) 0.046(9) -0.020(11)
F1P 0.176(16) 0.185(18) 0.102(12) -0.051(13) 0.042(13) -0.010(15)
F1Q 0.169(13) 0.158(15) 0.048(7) -0.027(9) 0.061(9) -0.029(12)
F1R 0.170(15) 0.184(16) 0.093(11) -0.043(12) 0.033(11) -0.008(13)
C50A 0.094(11) 0.032(8) 0.047(9) -0.015(7) 0.019(9) -0.008(8)
C48A 0.106(13) 0.049(9) 0.048(9) -0.014(7) 0.007(10) -0.031(10)
C47A 0.085(9) 0.040(7) 0.036(6) -0.010(5) 0.016(7) -0.017(7)
C49A 0.082(12) 0.051(10) 0.030(7) -0.014(7) 0.007(8) -0.032(9)
C51A 0.054(9) 0.051(10) 0.045(10) -0.002(8) 0.016(7) -0.032(7)
O13A 0.097(14) 0.064(14) 0.061(12) 0.014(11) 0.004(10) -0.013(12)
O14A 0.137(15) 0.054(13) 0.040(10) -0.010(9) 0.032(10) 0.005(11)
O15A 0.103(13) 0.071(14) 0.047(10) 0.001(9) -0.004(9) 0.016(11)
O11A 0.131(16) 0.152(18) 0.090(13) -0.050(15) 0.052(13) -0.058(15)
O16A 0.120(15) 0.126(17) 0.121(15) -0.042(15) 0.035(13) -0.051(14)

loop_
_atom_type_symbol
_atom_type_description
_atom_type_scat_dispersion_real
_atom_type_scat_dispersion_imag
_atom_type_scat_source
C C 0.0033 0.0016 'International Tables Vol C Tables 4.2.6.8 and 6.1.1.4'
H H 0.0000 0.0000 'International Tables Vol C Tables 4.2.6.8 and 6.1.1.4'
Eu Eu -0.1578 3.6682 'International Tables Vol C Tables 4.2.6.8 and 6.1.1.4'
F F 0.0171 0.0103 'International Tables Vol C Tables 4.2.6.8 and 6.1.1.4'
N N 0.0061 0.0033 'International Tables Vol C Tables 4.2.6.8 and 6.1.1.4'
O O 0.0106 0.0060 'International Tables Vol C Tables 4.2.6.8 and 6.1.1.4'
P P 0.1023 0.0942 'International Tables Vol C Tables 4.2.6.8 and 6.1.1.4'

loop_
_exptl_crystal_face_index_h
_exptl_crystal_face_index_k
_exptl_crystal_face_index_l
_exptl_crystal_face_perp_dist
6 -10 24 0.0528
-11 -16 -13 0.0505
-6 11 -24 0.0560
8 24 0 0.0399
7 -23 8 0.0678
-12 5 20 0.0448
-8 23 -5 0.0582
12 -4 -21 0.0277

loop_
_geom_angle_atom_site_label_1
_geom_angle_atom_site_label_2
_geom_angle_atom_site_label_3
_geom_angle
_geom_angle_site_symmetry_1
_geom_angle_site_symmetry_3
_geom_angle_publ_flag
O1 Eu1 P1 16.74(12) . . ?
O1 Eu1 O7 76.26(17) . . ?
O1 Eu1 O8 141.32(17) . . ?
O1 Eu1 O3 76.01(17) . . ?
O1 Eu1 O5 118.57(17) . . ?
O1 Eu1 O2 72.32(17) . . ?
O1 Eu1 O4 82.00(18) . . ?
O1 Eu1 O6 142.66(16) . . ?
O7 Eu1 P1 71.22(13) . . ?
O7 Eu1 O8 72.16(18) . . ?
O8 Eu1 P1 142.90(13) . . ?
O3 Eu1 P1 87.99(13) . . ?
O3 Eu1 O7 142.89(19) . . ?
O3 Eu1 O8 118.99(19) . . ?
O3 Eu1 O4 71.53(18) . . ?
O5 Eu1 P1 102.04(14) . . ?
O5 Eu1 O7 72.1(2) . . ?
O5 Eu1 O8 71.80(19) . . ?
O5 Eu1 O3 143.97(19) . . ?
O5 Eu1 O4 139.34(19) . . ?
O5 Eu1 O6 73.74(19) . . ?
O2 Eu1 P1 61.76(13) . . ?
O2 Eu1 O7 111.8(2) . . ?
O2 Eu1 O8 140.78(18) . . ?
O2 Eu1 O3 82.31(18) . . ?
O2 Eu1 O5 72.77(19) . . ?
O2 Eu1 O4 147.06(18) . . ?
O2 Eu1 O6 79.43(19) . . ?
O4 Eu1 P1 96.88(14) . . ?
O4 Eu1 O7 80.6(2) . . ?
O4 Eu1 O8 71.42(18) . . ?
O6 Eu1 P1 139.86(13) . . ?
O6 Eu1 O7 138.33(18) . . ?
O6 Eu1 O8 75.02(18) . . ?
O6 Eu1 O3 76.46(17) . . ?
O6 Eu1 O4 112.2(2) . . ?
O16 Eu2 O14 73.1(5) . . ?
O16 Eu2 O13 135.5(5) . . ?
O16 Eu2 O12 113.0(5) . . ?
O16 Eu2 O11 74.7(6) . . ?
O14 Eu2 O13 71.6(6) . . ?
O14 Eu2 O12 72.1(5) . . ?
O10 Eu2 O16 144.5(3) . . ?
O10 Eu2 O14 139.9(4) . . ?
O10 Eu2 O13 78.5(4) . . ?
O10 Eu2 O12 77.3(3) . . ?
O10 Eu2 O11 76.8(5) . . ?
O10 Eu2 O13A 79.8(11) . . ?
O10 Eu2 O15A 122.3(12) . . ?
O10 Eu2 O11A 76.5(12) . . ?
O10 Eu2 O16A 146.6(11) . . ?
O12 Eu2 O13 80.5(7) . . ?
O11 Eu2 O14 116.5(6) . . ?
O11 Eu2 O13 146.7(7) . . ?
O11 Eu2 O12 72.7(6) . . ?
O9 Eu2 O16 81.9(4) . . ?
O9 Eu2 O14 143.1(5) . . ?
O9 Eu2 O13 112.5(6) . . ?
O9 Eu2 O10 73.2(3) . . ?
O9 Eu2 O12 144.1(3) . . ?
O9 Eu2 O11 81.0(5) . . ?
O9 Eu2 O13A 111.6(13) . . ?
O9 Eu2 O15A 71.3(13) . . ?
O9 Eu2 O11A 81.6(15) . . ?
O9 Eu2 O16A 85.5(13) . . ?
O12A Eu2 O10 67.0(7) . . ?
O12A Eu2 O9 136.9(7) . . ?
O12A Eu2 O13A 77.3(17) . . ?
O12A Eu2 O15A 146.0(14) . . ?
O12A Eu2 O11A 73.9(17) . . ?
O12A Eu2 O16A 120.2(15) . . ?
O13A Eu2 O15A 73.2(17) . . ?
O11A Eu2 O13A 148.0(19) . . ?
O11A Eu2 O15A 138.2(18) . . ?
O11A Eu2 O16A 75.1(17) . . ?
O16A Eu2 O13A 132.9(16) . . ?
O16A Eu2 O15A 71.8(16) . . ?
O1 P1 Eu1 26.08(17) . . ?
O1 P1 C1 110.7(3) . . ?
O1 P1 C9 108.0(3) . . ?
O1 P1 C13 114.1(3) . . ?
C1 P1 Eu1 110.8(2) . . ?
C1 P1 C9 110.0(3) . . ?
C9 P1 Eu1 128.1(3) . . ?
C13 P1 Eu1 89.8(2) . . ?
C13 P1 C1 105.0(3) . . ?
C13 P1 C9 109.0(4) . . ?
O2 P2 C2 111.7(3) . . ?
O2 P2 C18 112.2(4) . . ?
O2 P2 C14 109.6(3) . . ?
C2 P2 C14 108.1(3) . . ?
C18 P2 C2 105.5(4) . . ?
C18 P2 C14 109.6(4) . . ?
O10 P4 C35 115.8(4) . . ?
O10 P4 C47 115.1(8) . . ?
O10 P4 C51 103.1(9) . . ?
O10 P4 C47A 105.7(7) . . ?
O10 P4 C51A 112.9(9) . . ?
C47 P4 C35 111.8(8) . . ?
C47 P4 C51 106.4(11) . . ?
C51 P4 C35 103.0(8) . . ?
C47A P4 C35 106.1(7) . . ?
C47A P4 C51A 108.0(11) . . ?
C51A P4 C35 107.9(10) . . ?
O9 P3 C34 114.7(5) . . ?
O9 P3 C46 99.4(9) . . ?
O9 P3 C42 112.3(10) . . ?
O9 P3 C42A 99.9(10) . . ?
O9 P3 C46A 121.4(9) . . ?
C46 P3 C34 101.9(9) . . ?
C42 P3 C34 113.1(9) . . ?
C42 P3 C46 114.3(15) . . ?
C42A P3 C34 106.0(9) . . ?
C46A P3 C34 107.1(11) . . ?
C46A P3 C42A 106.1(15) . . ?
P1 O1 Eu1 137.2(3) . . ?
C29 O7 Eu1 133.5(5) . . ?
C62 O16 Eu2 131.3(11) . . ?
C1 N1 C8 119.3(6) . . ?
C31 O8 Eu1 132.7(5) . . ?
C59 O14 Eu2 136.1(10) . . ?
C19 O3 Eu1 133.7(5) . . ?
C24 O5 Eu1 134.0(6) . . ?
P2 O2 Eu1 149.4(3) . . ?
C21 O4 Eu1 134.8(5) . . ?
C64 O15 Eu2 133.5(12) . . ?
N1 C8 C3 120.7(6) . . ?
N1 C8 C7 119.8(7) . . ?
C3 C8 C7 119.5(7) . . ?
C57 O13 Eu2 131.5(11) . . ?
C26 O6 Eu1 133.5(5) . . ?
P4 O10 Eu2 163.4(5) . . ?
C2 N2 C3 118.5(6) . . ?
N1 C1 P1 112.9(5) . . ?
N1 C1 C2 120.5(6) . . ?
C2 C1 P1 126.7(5) . . ?
C54 O12 Eu2 129.6(11) . . ?
C52 O11 Eu2 129.5(12) . . ?
C35 N4 C36 119.1(10) . . ?
C12 C9 P1 114.9(6) . . ?
C12 C9 C11 109.0(7) . . ?
C12 C9 C10 111.6(7) . . ?
C11 C9 P1 103.2(5) . . ?
C10 C9 P1 108.4(5) . . ?
C10 C9 C11 109.4(7) . . ?
O8 C31 C33 113.0(7) . . ?
O8 C31 C30 129.9(7) . . ?
C30 C31 C33 117.1(6) . . ?
C38 C37 C36 120.6(14) . . ?
C4 C5 C6 121.6(8) . . ?
N2 C2 P2 109.8(5) . . ?
N2 C2 C1 120.8(6) . . ?
C1 C2 P2 129.2(5) . . ?
P3 O9 Eu2 163.1(6) . . ?
C8 C3 C4 120.0(6) . . ?
N2 C3 C8 120.0(6) . . ?
N2 C3 C4 120.0(6) . . ?
C5 C4 C3 118.7(8) . . ?
O4 C21 C23 114.5(8) . . ?
O4 C21 C20 127.4(8) . . ?
C20 C21 C23 118.0(8) . . ?
C7 C6 C5 121.2(8) . . ?
N3 C41 C40 115.8(13) . . ?
C36 C41 N3 122.1(9) . . ?
C36 C41 C40 122.1(11) . . ?
F17 C33 C31 110.6(8) . . ?
F17 C33 F16 109.4(10) . . ?
F18 C33 F17 106.0(9) . . ?
F18 C33 C31 110.4(7) . . ?
F18 C33 F16 105.3(10) . . ?
F16 C33 C31 114.7(8) . . ?
C6 C7 C8 118.9(7) . . ?
O6 C26 C25 127.7(8) . . ?
O6 C26 C28 114.1(8) . . ?
C25 C26 C28 118.2(8) . . ?
C37 C38 C39 119.2(12) . . ?
O3 C19 C22 114.6(7) . . ?
O3 C19 C20 128.5(7) . . ?
C20 C19 C22 116.9(7) . . ?
O5 C24 C25 126.5(8) . . ?
O5 C24 C27 112.0(9) . . ?
C25 C24 C27 121.5(9) . . ?
F30 C61 C59 110.3(12) . . ?
F29 C61 F30 98.2(11) . . ?
F29 C61 C59 114.5(11) . . ?
F28 C61 F30 108.6(13) . . ?
F28 C61 F29 108.9(12) . . ?
F28 C61 C59 115.0(10) . . ?
F6 C23 C21 112.3(7) . . ?
F5 C23 F6 107.2(10) . . ?
F5 C23 C21 111.5(10) . . ?
F5 C23 F4 107.5(9) . . ?
F4 C23 F6 104.5(10) . . ?
F4 C23 C21 113.3(10) . . ?
C26 C25 C24 124.2(8) . . ?
F1 C22 C19 109.3(7) . . ?
F2 C22 F1 104.3(9) . . ?
F2 C22 C19 110.9(7) . . ?
F3 C22 F1 109.0(9) . . ?
F3 C22 F2 107.5(9) . . ?
F3 C22 C19 115.2(9) . . ?
C16 C14 P2 106.3(6) . . ?
C16 C14 C15 106.8(8) . . ?
C15 C14 P2 113.1(6) . . ?
C17 C14 P2 107.9(5) . . ?
C17 C14 C16 110.2(10) . . ?
C17 C14 C15 112.4(8) . . ?
F10 C28 F11 108.4(11) . . ?
F10 C28 C26 113.5(10) . . ?
F12 C28 F10 110.6(11) . . ?
F12 C28 F11 104.4(12) . . ?
F12 C28 C26 111.1(9) . . ?
F11 C28 C26 108.4(10) . . ?
C29 C30 C31 121.0(7) . . ?
N4 C35 P4 108.5(7) . . ?
N4 C35 C34 120.0(8) . . ?
C34 C35 P4 131.5(6) . . ?
C34 N3 C41 117.0(11) . . ?
F20 C55 C52 112.8(14) . . ?
F21 C55 F20 104.6(18) . . ?
F21 C55 C52 111.6(14) . . ?
F19 C55 F20 127(2) . . ?
F19 C55 F21 87.9(15) . . ?
F19 C55 C52 109.3(14) . . ?
O15 C64 C66 112.1(13) . . ?
O15 C64 C63 129.0(16) . . ?
C63 C64 C66 118.5(13) . . ?
F14 C32 F15 110.6(10) . . ?
F14 C32 F13 101.0(12) . . ?
F14 C32 C29 116.2(9) . . ?
F15 C32 F13 104.1(11) . . ?
F15 C32 C29 114.1(10) . . ?
F13 C32 C29 109.4(10) . . ?
F8 C27 F9 105.1(8) . . ?
F8 C27 C24 109.8(8) . . ?
F9 C27 C24 111.6(10) . . ?
F7 C27 F8 111.3(12) . . ?
F7 C27 F9 106.3(10) . . ?
F7 C27 C24 112.4(8) . . ?
O7 C29 C30 128.7(8) . . ?
O7 C29 C32 113.7(8) . . ?
C30 C29 C32 117.4(7) . . ?
C35 C34 P3 128.0(6) . . ?
N3 C34 P3 110.6(9) . . ?
N3 C34 C35 121.3(9) . . ?
N4 C36 C37 120.0(12) . . ?
C41 C36 N4 119.8(9) . . ?
C41 C36 C37 119.9(10) . . ?
C19 C20 C21 121.8(7) . . ?
F34 C66 C64 107.9(15) . . ?
F34 C66 F35 113.1(19) . . ?
F35 C66 C64 110.4(15) . . ?
F36 C66 C64 112.4(14) . . ?
F36 C66 F34 108.5(17) . . ?
F36 C66 F35 104.6(17) . . ?
F33 C65 C62 110.1(12) . . ?
F31 C65 F33 107.4(17) . . ?
F31 C65 F32 107.1(17) . . ?
F31 C65 C62 113.4(15) . . ?
F32 C65 F33 104.2(15) . . ?
F32 C65 C62 114.1(14) . . ?
C49 C47 P4 106.1(14) . . ?
C49 C47 C50 105.4(18) . . ?
C50 C47 P4 103.9(13) . . ?
C48 C47 P4 123.4(17) . . ?
C48 C47 C49 109.4(18) . . ?
C48 C47 C50 107.2(18) . . ?
C54 C53 C52 117.2(13) . . ?
C59 C58 C57 119.5(10) . . ?
O12 C54 C53 132.6(17) . . ?
O12 C54 C56 113.1(13) . . ?
C53 C54 C56 114.2(13) . . ?
C64 C63 C62 119.3(13) . . ?
O11 C52 C55 112.9(14) . . ?
O11 C52 C53 132.2(14) . . ?
C53 C52 C55 114.8(13) . . ?
O13 C57 C58 131.2(13) . . ?
O13 C57 C60 114.2(12) . . ?
C58 C57 C60 114.6(10) . . ?
O14 C59 C61 115.1(11) . . ?
O14 C59 C58 128.1(12) . . ?
C58 C59 C61 116.3(10) . . ?
O16 C62 C65 113.6(13) . . ?
O16 C62 C63 132.3(14) . . ?
C63 C62 C65 114.0(12) . . ?
C38 C39 C40 124.2(12) . . ?
F26 C60 F27 112.5(19) . . ?
F26 C60 C57 118.5(13) . . ?
F27 C60 C57 111.9(14) . . ?
F25 C60 F26 104.8(18) . . ?
F25 C60 F27 86.6(17) . . ?
F25 C60 C57 118.2(16) . . ?
F23 C56 C54 114.4(16) . . ?
F22 C56 F23 112.1(17) . . ?
F22 C56 C54 121.7(15) . . ?
F22 C56 F24 97(2) . . ?
F24 C56 F23 102(2) . . ?
F24 C56 C54 105.7(18) . . ?
C39 C40 C41 113.7(15) . . ?
P3 C42 C45 96.6(17) . . ?
C44 C42 P3 112(2) . . ?
C44 C42 C45 112(2) . . ?
C44 C42 C43 113(3) . . ?
C43 C42 P3 100.7(17) . . ?
C43 C42 C45 120(3) . . ?
C1AA C2AA C1F 134(4) . . ?
C1AA C2AA O11A 121(3) . . ?
O11A C2AA C1F 105(3) . . ?
C2AA C1AA C0AA 128(3) . . ?
C1AA C0AA C1E 144(4) . . ?
O16A C0AA C1AA 126(4) . . ?
O16A C0AA C1E 87(3) . . ?
C4AA C5AA Eu2 99(2) . . ?
C4AA C5AA C1C 121(3) . . ?
C1C C5AA Eu2 140(2) . . ?
O12A C5AA Eu2 35.6(19) . . ?
O12A C5AA C4AA 134(3) . . ?
O12A C5AA C1C 105(3) . . ?
C4AA C3AA C1B 125(3) . . ?
O13A C3AA C4AA 119(3) . . ?
O13A C3AA C1B 116(3) . . ?
C3AA C4AA C5AA 127(3) . . ?
C7AA C8AA C1A 118(3) . . ?
O14A C8AA C7AA 134(3) . . ?
O14A C8AA C1A 107(3) . . ?
C8AA C7AA C6AA 121(2) . . ?
C7AA C6AA C1D 109(3) . . ?
O15A C6AA C7AA 130(3) . . ?
O15A C6AA C1D 118(3) . . ?
F1A C1A C8AA 115(3) . . ?
F1A C1A F1B 97(3) . . ?
F1A C1A F1C 113(4) . . ?
F1B C1A C8AA 98(3) . . ?
F1C C1A C8AA 114(3) . . ?
F1C C1A F1B 118(4) . . ?
F1D C1B C3AA 131(3) . . ?
F1D C1B F1E 105(3) . . ?
F1E C1B C3AA 103(2) . . ?
F1F C1B C3AA 94(2) . . ?
F1F C1B F1D 118(3) . . ?
F1F C1B F1E 102(3) . . ?
F1G C1C C5AA 123(4) . . ?
F1G C1C F1I 104(3) . . ?
F1H C1C C5AA 104(3) . . ?
F1H C1C F1G 112(4) . . ?
F1H C1C F1I 97(3) . . ?
F1I C1C C5AA 114(3) . . ?
C5AA O12A Eu2 126(3) . . ?
F1J C1D C6AA 114(3) . . ?
F1J C1D F1L 90(3) . . ?
F1K C1D C6AA 120(3) . . ?
F1K C1D F1J 117(3) . . ?
F1K C1D F1L 104(3) . . ?
F1L C1D C6AA 105(3) . . ?
C0AA C1E F1M 84(3) . . ?
F1N C1E C0AA 104(5) . . ?
F1N C1E F1M 75(4) . . ?
F1N C1E F1O 127(4) . . ?
F1O C1E C0AA 118(6) . . ?
F1O C1E F1M 79(4) . . ?
P3 C42A C45A 107.8(16) . . ?
C43A C42A P3 109.3(17) . . ?
C43A C42A C45A 110(2) . . ?
C44A C42A P3 121(3) . . ?
C44A C42A C45A 104(2) . . ?
C44A C42A C43A 104(2) . . ?
C2AA C1F F1R 97(3) . . ?
F1Q C1F C2AA 136(4) . . ?
F1Q C1F F1R 119(3) . . ?
C50A C47A P4 105.1(13) . . ?
C48A C47A P4 115.9(14) . . ?
C48A C47A C50A 104.4(19) . . ?
C48A C47A C49A 112.5(19) . . ?
C49A C47A P4 109.4(14) . . ?
C49A C47A C50A 108.9(17) . . ?
C3AA O13A Eu2 136(4) . . ?
C8AA O14A Eu2 124(3) . . ?
C6AA O15A Eu2 133(3) . . ?
C2AA O11A Eu2 123(3) . . ?
C0AA O16A Eu2 124(3) . . ?

loop_
_geom_bond_atom_site_label_1
_geom_bond_atom_site_label_2
_geom_bond_distance
_geom_bond_site_symmetry_2
_geom_bond_publ_flag
Eu1 P1 3.5794(15) . ?
Eu1 O1 2.315(5) . ?
Eu1 O7 2.415(5) . ?
Eu1 O8 2.419(5) . ?
Eu1 O3 2.399(5) . ?
Eu1 O5 2.391(5) . ?
Eu1 O2 2.347(5) . ?
Eu1 O4 2.404(5) . ?
Eu1 O6 2.393(5) . ?
Eu2 O16 2.395(10) . ?
Eu2 O14 2.412(9) . ?
Eu2 O13 2.410(7) . ?
Eu2 O10 2.319(6) . ?
Eu2 O12 2.405(10) . ?
Eu2 O11 2.396(11) . ?
Eu2 O9 2.317(7) . ?
Eu2 O12A 2.27(3) . ?
Eu2 O13A 2.389(13) . ?
Eu2 O15A 2.395(14) . ?
Eu2 O11A 2.37(4) . ?
Eu2 O16A 2.39(2) . ?
P1 O1 1.517(5) . ?
P1 C1 1.842(7) . ?
P1 C9 1.842(7) . ?
P1 C13 1.795(7) . ?
P2 O2 1.493(5) . ?
P2 C2 1.833(6) . ?
P2 C18 1.774(8) . ?
P2 C14 1.848(7) . ?
P4 O10 1.477(7) . ?
P4 C35 1.842(9) . ?
P4 C47 1.772(16) . ?
P4 C51 1.825(17) . ?
P4 C47A 1.806(16) . ?
P4 C51A 1.827(19) . ?
P3 O9 1.458(8) . ?
P3 C34 1.845(10) . ?
P3 C46 1.82(2) . ?
P3 C42 1.82(2) . ?
P3 C42A 1.84(2) . ?
P3 C46A 1.72(2) . ?
O7 C29 1.239(9) . ?
O16 C62 1.234(12) . ?
N1 C8 1.335(9) . ?
N1 C1 1.329(8) . ?
O8 C31 1.224(9) . ?
O14 C59 1.234(12) . ?
F6 C23 1.338(12) . ?
F8 C27 1.310(13) . ?
O3 C19 1.256(9) . ?
F30 C61 1.317(13) . ?
O5 C24 1.254(11) . ?
O4 C21 1.250(10) . ?
O15 C64 1.222(13) . ?
C8 C3 1.413(10) . ?
C8 C7 1.431(9) . ?
O13 C57 1.235(12) . ?
O6 C26 1.243(9) . ?
F1 C22 1.320(12) . ?
F14 C32 1.225(14) . ?
F2 C22 1.318(12) . ?
N2 C2 1.331(9) . ?
N2 C3 1.360(9) . ?
C12 C9 1.524(12) . ?
F10 C28 1.285(12) . ?
C1 C2 1.420(9) . ?
F17 C33 1.314(13) . ?
O12 C54 1.243(12) . ?
F9 C27 1.345(14) . ?
F26 C60 1.299(13) . ?
F12 C28 1.284(14) . ?
O11 C52 1.265(13) . ?
N4 C35 1.312(11) . ?
N4 C36 1.376(12) . ?
C9 C11 1.559(11) . ?
C9 C10 1.539(12) . ?
F7 C27 1.273(13) . ?
C31 C33 1.541(11) . ?
C31 C30 1.401(11) . ?
F5 C23 1.294(15) . ?
F18 C33 1.313(11) . ?
F11 C28 1.339(16) . ?
C37 C38 1.331(16) . ?
C37 C36 1.411(15) . ?
F29 C61 1.314(12) . ?
C5 C4 1.380(12) . ?
C5 C6 1.392(13) . ?
F15 C32 1.328(12) . ?
C3 C4 1.417(10) . ?
C21 C23 1.517(12) . ?
C21 C20 1.397(12) . ?
C6 C7 1.369(11) . ?
F3 C22 1.287(12) . ?
C41 N3 1.381(15) . ?
C41 C36 1.367(17) . ?
C41 C40 1.427(16) . ?
C33 F16 1.319(11) . ?
C26 C25 1.397(13) . ?
C26 C28 1.557(13) . ?
C38 C39 1.38(2) . ?
C19 C22 1.539(10) . ?
C19 C20 1.370(12) . ?
C24 C25 1.399(15) . ?
C24 C27 1.532(13) . ?
C61 F28 1.295(12) . ?
C61 C59 1.531(11) . ?
C23 F4 1.332(14) . ?
C14 C16 1.541(13) . ?
C14 C15 1.552(10) . ?
C14 C17 1.494(13) . ?
C30 C29 1.386(12) . ?
C35 C34 1.450(15) . ?
N3 C34 1.319(12) . ?
F33 C65 1.323(13) . ?
F13 C32 1.440(18) . ?
C55 F20 1.338(13) . ?
C55 F21 1.332(13) . ?
C55 C52 1.569(12) . ?
C55 F19 1.319(13) . ?
C64 C66 1.570(13) . ?
C64 C63 1.41(2) . ?
C32 C29 1.509(13) . ?
F27 C60 1.335(13) . ?
F23 C56 1.312(13) . ?
F31 C65 1.305(13) . ?
C66 F34 1.332(13) . ?
C66 F35 1.340(13) . ?
C66 F36 1.321(13) . ?
C65 F32 1.310(13) . ?
C65 C62 1.565(12) . ?
C47 C49 1.52(2) . ?
C47 C50 1.63(3) . ?
C47 C48 1.42(2) . ?
C53 C54 1.37(2) . ?
C53 C52 1.40(3) . ?
C58 C57 1.424(19) . ?
C58 C59 1.364(17) . ?
C54 C56 1.530(13) . ?
F22 C56 1.286(13) . ?
C63 C62 1.42(2) . ?
C57 C60 1.538(12) . ?
F25 C60 1.268(13) . ?
C39 C40 1.41(2) . ?
C44 C42 1.44(3) . ?
C56 F24 1.307(14) . ?
C45 C42 1.90(4) . ?
C42 C43 1.49(3) . ?
C2AA C1AA 1.379(14) . ?
C2AA C1F 1.576(14) . ?
C2AA O11A 1.44(6) . ?
C1AA C0AA 1.384(14) . ?
C0AA C1E 1.572(14) . ?
C0AA O16A 1.37(5) . ?
C5AA C4AA 1.384(14) . ?
C5AA C1C 1.563(14) . ?
C5AA O12A 1.24(4) . ?
C3AA C4AA 1.371(14) . ?
C3AA C1B 1.573(14) . ?
C3AA O13A 1.22(5) . ?
C8AA C7AA 1.383(14) . ?
C8AA C1A 1.563(14) . ?
C8AA O14A 1.36(5) . ?
C7AA C6AA 1.389(14) . ?
C6AA C1D 1.563(14) . ?
C6AA O15A 1.19(5) . ?
C1A F1A 1.21(5) . ?
C1A F1B 1.32(5) . ?
C1A F1C 1.27(4) . ?
C1B F1D 1.33(4) . ?
C1B F1E 1.38(3) . ?
C1B F1F 1.14(4) . ?
C1C F1G 1.24(5) . ?
C1C F1H 1.21(5) . ?
C1C F1I 1.37(4) . ?
C1D F1J 1.28(4) . ?
C1D F1K 1.22(4) . ?
C1D F1L 1.45(5) . ?
C1E F1M 1.86(7) . ?
C1E F1N 1.19(8) . ?
C1E F1O 1.29(8) . ?
C45A C42A 1.89(4) . ?
C42A C43A 1.52(3) . ?
C42A C44A 1.43(3) . ?
C1F F1Q 1.17(5) . ?
C1F F1R 1.60(6) . ?
C50A C47A 1.64(3) . ?
C48A C47A 1.45(2) . ?
C47A C49A 1.50(2) . ?

loop_
_exptl_oxdiff_crystal_face_indexfrac_h
_exptl_oxdiff_crystal_face_indexfrac_k
_exptl_oxdiff_crystal_face_indexfrac_l
_exptl_oxdiff_crystal_face_x
_exptl_oxdiff_crystal_face_y
_exptl_oxdiff_crystal_face_z
6.1448 -9.7464 23.6548 -0.1212 -0.5081 0.8527
-10.7055 -15.5392 -13.0472 0.2331 0.9703 0.0650
-5.8280 10.5417 -23.5592 0.1141 0.4786 -0.8706
8.2458 23.5102 0.0537 -0.1874 -0.7775 -0.6003
6.9349 -23.1359 8.1766 -0.5010 0.1194 0.8572
-11.7257 5.2040 20.4292 0.9326 -0.2244 0.2827
-8.3511 22.8012 -4.7363 0.6160 -0.1471 -0.7739
11.5167 -4.1254 -21.0606 -0.9185 0.2210 -0.3280
